data_7131037
loop_
_publ_author_name
'Jin, Yujie'
'Sun, Jizeng'
'Zhang, Kang'
'Liu, Jiyong'
'W&#xf6;rle, Michael'
'Duttwyler, Simon'

_publ_section_title
;
 Palladium-catalyzed B7-11 penta-arylation of the {CB<sub>11</sub>}
 monocarborane cluster.
;
_journal_issue 1
_journal_name_full 'Chemical communications (Cambridge, England)'
_journal_page_first 67
_journal_page_last 70
_journal_paper_doi 10.1039/d2cc05422a
_journal_volume 59
_journal_year 2022
_chemical_formula_moiety 'C32 H27 B11 Br5 O2, 0.5(C3 H6 O), 1(C8 H20 N)'
_chemical_formula_sum 'C41.5 H50 B11 Br5 N O2.5'
_chemical_formula_weight 1121.28
_space_group_crystal_system triclinic
_space_group_IT_number 2
_space_group_name_Hall '-P 1'
_space_group_name_H-M_alt 'P -1'
_atom_sites_solution_hydrogens geom
_atom_sites_solution_primary dual
_audit_creation_date 2022-09-08
_audit_creation_method
;
Olex2 1.5
(compiled 2022.04.07 svn.rca3783a0 for OlexSys, GUI svn.r6498)
;
_audit_update_record
;
2022-09-12 deposited with the CCDC.	2022-11-25 downloaded from the CCDC.
;
_cell_angle_alpha 92.876(6)
_cell_angle_beta 96.299(6)
_cell_angle_gamma 106.337(6)
_cell_formula_units_Z 2
_cell_length_a 11.455(2)
_cell_length_b 12.268(2)
_cell_length_c 17.830(3)
_cell_measurement_reflns_used 9659
_cell_measurement_temperature 170(2)
_cell_measurement_theta_max 27.009
_cell_measurement_theta_min 2.397
_cell_volume 2381.3(7)
_computing_cell_refinement 'SAINT V8.38A (Bruker, 2018)'
_computing_data_collection 'Bruker APEX2'
_computing_data_reduction 'SAINT V8.38A (Bruker, 2018)'
_computing_molecular_graphics OLEX2
_computing_publication_material OLEX2
_computing_structure_refinement 'SHELXL-97 (Sheldrick, 2008)'
_computing_structure_solution 'SHELXS-97 (Sheldrick, 2008)'
_diffrn_ambient_temperature 170.00
_diffrn_detector 'Bruker APEX2 area detector'
_diffrn_detector_area_resol_mean 8.33
_diffrn_detector_type 'CCD area detector'
_diffrn_measured_fraction_theta_full 0.997
_diffrn_measured_fraction_theta_max 0.956
_diffrn_measurement_device 'fixed chi three-circle diffractometer'
_diffrn_measurement_device_type 'Bruker APEX-II CCD'
_diffrn_measurement_method '\f and \w scans'
_diffrn_radiation_monochromator graphite
_diffrn_radiation_probe x-ray
_diffrn_radiation_type MoK\a
_diffrn_radiation_wavelength 0.71073
_diffrn_radiation_xray_symbol K-L~3~
_diffrn_reflns_av_R_equivalents 0.0969
_diffrn_reflns_av_unetI/netI 0.0825
_diffrn_reflns_Laue_measured_fraction_full 0.997
_diffrn_reflns_Laue_measured_fraction_max 0.956
_diffrn_reflns_limit_h_max 14
_diffrn_reflns_limit_h_min -14
_diffrn_reflns_limit_k_max 15
_diffrn_reflns_limit_k_min -15
_diffrn_reflns_limit_l_max 21
_diffrn_reflns_limit_l_min -22
_diffrn_reflns_number 45049
_diffrn_reflns_point_group_measured_fraction_full 0.997
_diffrn_reflns_point_group_measured_fraction_max 0.956
_diffrn_reflns_theta_full 25.242
_diffrn_reflns_theta_max 27.594
_diffrn_reflns_theta_min 2.307
_diffrn_source 'sealed tube'
_diffrn_source_current 1.4
_diffrn_source_power 0.07
_diffrn_source_voltage 50.0
_diffrn_standards_number 0
_exptl_absorpt_coefficient_mu 4.257
_exptl_absorpt_correction_T_max 0.7455
_exptl_absorpt_correction_T_min 0.4287
_exptl_absorpt_correction_type multi-scan
_exptl_absorpt_process_details
;
SADABS-2016/2 (Bruker,2016/2) was used for absorption correction.
wR2(int) was 0.1433 before and 0.0834 after correction.
The Ratio of minimum to maximum transmission is 0.5751.
The \l/2 correction factor is Not present.
;
_exptl_crystal_colour colourless
_exptl_crystal_colour_primary colourless
_exptl_crystal_density_diffrn 1.564
_exptl_crystal_description block
_exptl_crystal_F_000 1112
_exptl_crystal_size_max 0.16
_exptl_crystal_size_mid 0.12
_exptl_crystal_size_min 0.08
_refine_diff_density_max 1.521
_refine_diff_density_min -1.505
_refine_diff_density_rms 0.257
_refine_ls_extinction_method none
_refine_ls_goodness_of_fit_ref 1.034
_refine_ls_hydrogen_treatment constr
_refine_ls_matrix_type full
_refine_ls_number_parameters 543
_refine_ls_number_reflns 10553
_refine_ls_number_restraints 49
_refine_ls_restrained_S_all 1.035
_refine_ls_R_factor_all 0.0952
_refine_ls_R_factor_gt 0.0701
_refine_ls_shift/su_max 0.000
_refine_ls_shift/su_mean 0.000
_refine_ls_structure_factor_coef Fsqd
_refine_ls_weighting_details 'w=1/[\s^2^(Fo^2^)+(0.1433P)^2^] where P=(Fo^2^+2Fc^2^)/3'
_refine_ls_weighting_scheme calc
_refine_ls_wR_factor_gt 0.1957
_refine_ls_wR_factor_ref 0.2141
_reflns_Friedel_coverage 0.000
_reflns_number_gt 7615
_reflns_number_total 10553
_reflns_threshold_expression 'I > 2\s(I)'
_cod_data_source_file d2cc05422a2.cif
_cod_data_source_block 191105_jyj_160_0m
_cod_depositor_comments 'Adding full bibliography for 7131036--7131040.cif.'
_cod_original_cell_volume 2381.3(8)
_cod_original_formula_sum 'C41.50 H50 B11 Br5 N O2.50'
_cod_database_code 7131037
_shelx_shelxl_version_number 2018/3
_shelx_space_group_comment
;
The symmetry employed for this shelxl refinement is uniquely defined
by the following loop, which should always be used as a source of
symmetry information in preference to the above space-group names.
They are only intended as comments.
;
_shelx_estimated_absorpt_t_max 0.727
_shelx_estimated_absorpt_t_min 0.549
_olex2_refinement_description
;
1. Fixed Uiso
 At 1.2 times of:
  All B(H) groups, All C(H) groups, All C(H,H) groups
 At 1.5 times of:
  All C(H,H,H) groups, All O(H) groups
2. Shared sites
{N1A, N1}
3. Restrained distances
 N1A-C39A \\sim N1-C33 \\sim N1-C39 \\sim N1A-C33A \\sim N1A-C37A \\sim N1-C37
\\sim N1A-C35A
 with sigma of 0.02
 C40A-C39A \\sim C40-C39 \\sim C34-C33 \\sim C35A-C36A \\sim C33A-C34A \\sim
C36-C35 \\sim C38-C37 ~
 C38A-C37A
 with sigma of 0.02
4. Uiso/Uaniso restraints and constraints
Uiso(O3) = Uiso(C41) = Uiso(C43) = Uiso(O1A) = Uiso(C41A) = Uiso(C43A) =
Uiso(C42A) = Uiso(C42)
Uiso(N1A) = Uiso(N1)
5. Rigid body (RIGU) restrains
 N1A, C33A, C34A, C35A, C36A, C37A, C38A, C39A, C40A, N1, C33, C34, C35, C36,
 C37, C38, C39, C40
 with sigma for 1-2 distances of 0.004 and sigma for 1-3 distances of 0.004
6. Others
 Sof(N1)=Sof(C33)=Sof(H33C)=Sof(H33D)=Sof(C34)=Sof(H34D)=Sof(H34E)=Sof(H34F)=
 Sof(C35)=Sof(H35C)=Sof(H35D)=Sof(C36)=Sof(H36D)=Sof(H36E)=Sof(H36F)=Sof(C37)=
 Sof(H37C)=Sof(H37D)=Sof(C38)=Sof(H38D)=Sof(H38E)=Sof(H38F)=Sof(C39)=Sof(H39C)=
 Sof(H39D)=Sof(C40)=Sof(H40D)=Sof(H40E)=Sof(H40F)=1-FVAR(1)
 Sof(N1A)=Sof(C33A)=Sof(H33A)=Sof(H33B)=Sof(C34A)=Sof(H34A)=Sof(H34B)=
 Sof(H34C)=Sof(C35A)=Sof(H35A)=Sof(H35B)=Sof(C36A)=Sof(H36A)=Sof(H36B)=
 Sof(H36C)=Sof(C37A)=Sof(H37A)=Sof(H37B)=Sof(C38A)=Sof(H38A)=Sof(H38B)=
 Sof(H38C)=Sof(C39A)=Sof(H39A)=Sof(H39B)=Sof(C40A)=Sof(H40A)=Sof(H40B)=
 Sof(H40C)=FVAR(1)
 Sof(O1A)=Sof(C41A)=Sof(C42A)=Sof(H42A)=Sof(H42B)=Sof(H42C)=Sof(C43A)=
 Sof(H43A)=Sof(H43B)=Sof(H43C)=0.5*(1-FVAR(3))
 Sof(O3)=Sof(C41)=Sof(C42)=Sof(H42D)=Sof(H42E)=Sof(H42F)=Sof(C43)=Sof(H43D)=
 Sof(H43E)=Sof(H43F)=0.5*FVAR(3)
7.a Free rotating group:
 O1A(C41A,C42A,C43A), O3(C41,C42,C43)
7.b Secondary CH2 refined with riding coordinates:
 C33A(H33A,H33B), C35A(H35A,H35B), C37A(H37A,H37B), C39A(H39A,H39B), C33(H33C,
 H33D), C35(H35C,H35D), C37(H37C,H37D), C39(H39C,H39D)
7.c Me refined with riding coordinates:
 C42A(H42A,H42B,H42C), C43A(H43A,H43B,H43C), C42(H42D,H42E,H42F), C43(H43D,
 H43E,H43F)
7.d Aromatic/amide H refined with riding coordinates:
 C4(H4), C5(H5), C7(H7), C8(H8), C10(H10), C11(H11), C13(H13), C14(H14),
 C16(H16), C17(H17), C19(H19), C20(H20), C22(H22), C23(H23), C25(H25), C26(H26),
  C28(H28), C29(H29), C31(H31), C32(H32)
7.e Idealised Me refined as rotating group:
 C34A(H34A,H34B,H34C), C36A(H36A,H36B,H36C), C38A(H38A,H38B,H38C), C40A(H40A,
 H40B,H40C), C34(H34D,H34E,H34F), C36(H36D,H36E,H36F), C38(H38D,H38E,H38F),
 C40(H40D,H40E,H40F)
7.f Idealised tetrahedral OH refined as rotating group:
 O1(H1)
7.g Boron cage BH refined with riding coordinates:
 C1(H1A), B1(H1B), B2(H2), B3(H3), B4(H4A), B5(H5A)
;
_olex2_submission_special_instructions 'No special instructions were received'

loop_
_space_group_symop_operation_xyz
'x, y, z'
'-x, -y, -z'

loop_
_atom_site_label
_atom_site_type_symbol
_atom_site_fract_x
_atom_site_fract_y
_atom_site_fract_z
_atom_site_U_iso_or_equiv
_atom_site_adp_type
_atom_site_occupancy
_atom_site_site_symmetry_order
_atom_site_calc_flag
_atom_site_refinement_flags_posn
_atom_site_refinement_flags_adp
_atom_site_refinement_flags_occupancy
_atom_site_disorder_assembly
_atom_site_disorder_group
Br1 Br -0.15445(6) 0.14001(7) 0.44798(4) 0.0529(2) Uani 1 1 d . . . . .
Br2 Br -0.09446(7) 0.30505(6) -0.05165(4) 0.0504(2) Uani 1 1 d . . . . .
Br3 Br 0.64396(6) 0.39169(5) -0.14293(3) 0.03517(17) Uani 1 1 d . . . . .
Br4 Br 1.07386(5) 0.51498(5) 0.23828(4) 0.04259(19) Uani 1 1 d . . . . .
Br5 Br 0.60578(7) 0.30501(5) 0.65804(3) 0.04220(19) Uani 1 1 d . . . . .
O1 O 0.3297(4) 0.3935(3) 0.2769(2) 0.0317(8) Uani 1 1 d . . . . .
H1 H 0.348886 0.462476 0.293222 0.048 Uiso 1 1 calc R U . . .
O2 O 0.5199(3) 0.4465(3) 0.2466(2) 0.0296(8) Uani 1 1 d . . . . .
C1 C 0.3774(5) -0.0345(4) 0.2054(3) 0.0237(10) Uani 1 1 d . . . . .
H1A H 0.367326 -0.127826 0.196016 0.028 Uiso 1 1 calc R U . . .
C2 C 0.4278(5) 0.3702(4) 0.2511(3) 0.0209(10) Uani 1 1 d . . . . .
C3 C 0.1831(4) 0.1480(4) 0.3177(3) 0.0206(9) Uani 1 1 d . . . . .
C4 C 0.1787(5) 0.1122(5) 0.3909(3) 0.0293(11) Uani 1 1 d . . . . .
H4 H 0.244190 0.087035 0.413994 0.035 Uiso 1 1 calc R U . . .
C5 C 0.0806(5) 0.1124(5) 0.4308(3) 0.0342(13) Uani 1 1 d . . . . .
H5 H 0.079804 0.088424 0.480651 0.041 Uiso 1 1 calc R U . . .
C6 C -0.0140(5) 0.1473(5) 0.3975(3) 0.0337(12) Uani 1 1 d . . . . .
C7 C -0.0134(5) 0.1862(5) 0.3260(3) 0.0297(11) Uani 1 1 d . . . . .
H7 H -0.079211 0.211787 0.303832 0.036 Uiso 1 1 calc R U . . .
C8 C 0.0860(5) 0.1871(4) 0.2874(3) 0.0263(11) Uani 1 1 d . . . . .
H8 H 0.087964 0.215189 0.238679 0.032 Uiso 1 1 calc R U . . .
C9 C 0.1856(5) 0.1855(4) 0.1151(3) 0.0221(10) Uani 1 1 d . . . . .
C10 C 0.0717(5) 0.1108(5) 0.0827(3) 0.0298(11) Uani 1 1 d . . . . .
H10 H 0.051487 0.033581 0.094555 0.036 Uiso 1 1 calc R U . . .
C11 C -0.0125(5) 0.1448(5) 0.0343(3) 0.0352(13) Uani 1 1 d . . . . .
H11 H -0.089305 0.092532 0.014445 0.042 Uiso 1 1 calc R U . . .
C12 C 0.0181(5) 0.2566(5) 0.0155(3) 0.0310(12) Uani 1 1 d . . . . .
C13 C 0.1279(5) 0.3341(5) 0.0463(3) 0.0316(12) Uani 1 1 d . . . . .
H13 H 0.146739 0.411319 0.034615 0.038 Uiso 1 1 calc R U . . .
C14 C 0.2103(5) 0.2976(5) 0.0946(3) 0.0297(11) Uani 1 1 d . . . . .
H14 H 0.286437 0.350896 0.114474 0.036 Uiso 1 1 calc R U . . .
C15 C 0.4835(4) 0.2366(4) 0.0726(3) 0.0207(9) Uani 1 1 d . . . . .
C16 C 0.4789(5) 0.1688(4) 0.0060(3) 0.0292(11) Uani 1 1 d . . . . .
H16 H 0.443891 0.088693 0.004841 0.035 Uiso 1 1 calc R U . . .
C17 C 0.5237(6) 0.2146(5) -0.0581(3) 0.0330(12) Uani 1 1 d . . . . .
H17 H 0.517679 0.166999 -0.102898 0.040 Uiso 1 1 calc R U . . .
C18 C 0.5770(5) 0.3302(4) -0.0558(3) 0.0235(10) Uani 1 1 d . . . . .
C19 C 0.5833(6) 0.3995(5) 0.0078(3) 0.0316(12) Uani 1 1 d . . . . .
H19 H 0.618998 0.479503 0.008472 0.038 Uiso 1 1 calc R U . . .
C20 C 0.5368(5) 0.3521(4) 0.0720(3) 0.0297(12) Uani 1 1 d . . . . .
H20 H 0.542090 0.400672 0.116229 0.036 Uiso 1 1 calc R U . . .
C21 C 0.6781(4) 0.2634(4) 0.2380(3) 0.0217(10) Uani 1 1 d . . . . .
C22 C 0.7469(5) 0.2581(5) 0.1778(3) 0.0281(11) Uani 1 1 d . . . . .
H22 H 0.712757 0.202307 0.136327 0.034 Uiso 1 1 calc R U . . .
C23 C 0.8643(5) 0.3330(5) 0.1776(3) 0.0296(11) Uani 1 1 d . . . . .
H23 H 0.909098 0.328779 0.136282 0.035 Uiso 1 1 calc R U . . .
C24 C 0.9137(5) 0.4126(5) 0.2381(3) 0.0287(11) Uani 1 1 d . . . . .
C25 C 0.8500(5) 0.4191(5) 0.2994(3) 0.0300(11) Uani 1 1 d . . . . .
H25 H 0.885578 0.473978 0.341160 0.036 Uiso 1 1 calc R U . . .
C26 C 0.7337(5) 0.3445(4) 0.2986(3) 0.0265(11) Uani 1 1 d . . . . .
H26 H 0.690454 0.348606 0.340719 0.032 Uiso 1 1 calc R U . . .
C27 C 0.4919(4) 0.2003(4) 0.3953(3) 0.0212(10) Uani 1 1 d . . . . .
C28 C 0.4763(5) 0.3001(5) 0.4291(3) 0.0291(11) Uani 1 1 d . . . . .
H28 H 0.440522 0.346566 0.398595 0.035 Uiso 1 1 calc R U . . .
C29 C 0.5119(6) 0.3334(5) 0.5068(3) 0.0327(12) Uani 1 1 d . . . . .
H29 H 0.500762 0.401588 0.528272 0.039 Uiso 1 1 calc R U . . .
C30 C 0.5629(5) 0.2660(5) 0.5511(3) 0.0267(11) Uani 1 1 d . . . . .
C31 C 0.5793(5) 0.1665(5) 0.5209(3) 0.0283(11) Uani 1 1 d . . . . .
H31 H 0.613355 0.119546 0.552088 0.034 Uiso 1 1 calc R U . . .
C32 C 0.5448(5) 0.1365(4) 0.4439(3) 0.0270(11) Uani 1 1 d . . . . .
H32 H 0.557809 0.068727 0.423120 0.032 Uiso 1 1 calc R U . . .
B1 B 0.3460(5) 0.0139(5) 0.2899(3) 0.0232(11) Uani 1 1 d . . . . .
H1B H 0.315867 -0.040917 0.336623 0.028 Uiso 1 1 calc R U . . .
B2 B 0.2469(5) 0.0064(5) 0.2054(3) 0.0212(11) Uani 1 1 d . . . . .
H2 H 0.151580 -0.053387 0.196705 0.025 Uiso 1 1 calc R U . . .
B3 B 0.3371(5) 0.0329(5) 0.1302(3) 0.0239(11) Uani 1 1 d . . . . .
H3 H 0.300557 -0.009592 0.071934 0.029 Uiso 1 1 calc R U . . .
B4 B 0.4926(5) 0.0565(5) 0.1680(3) 0.0226(11) Uani 1 1 d . . . . .
H4A H 0.558501 0.029744 0.134441 0.027 Uiso 1 1 calc R U . . .
B5 B 0.4995(5) 0.0452(5) 0.2673(3) 0.0220(11) Uani 1 1 d . . . . .
H5A H 0.569851 0.011342 0.299059 0.026 Uiso 1 1 calc R U . . .
B6 B 0.4471(5) 0.1563(5) 0.3094(3) 0.0201(10) Uani 1 1 d . . . . .
B7 B 0.2866(5) 0.1309(4) 0.2696(3) 0.0205(10) Uani 1 1 d . . . . .
B8 B 0.2822(5) 0.1439(4) 0.1680(3) 0.0195(10) Uani 1 1 d . . . . .
B9 B 0.4379(5) 0.1740(5) 0.1450(3) 0.0209(11) Uani 1 1 d . . . . .
B10 B 0.5397(5) 0.1823(5) 0.2317(3) 0.0198(10) Uani 1 1 d . . . . .
B11 B 0.4085(5) 0.2356(5) 0.2328(3) 0.0196(10) Uani 1 1 d . . . . .
O1A O 0.874(2) 0.4594(19) 0.5312(13) 0.046(2) Uiso 0.174(6) 1 d G . P A -2
C41A C 0.9484(19) 0.5108(17) 0.4927(10) 0.046(2) Uiso 0.174(6) 1 d G . P A -2
C42A C 1.061(3) 0.475(3) 0.480(2) 0.046(2) Uiso 0.174(6) 1 d G . P A -2
H42A H 1.109046 0.527135 0.447131 0.069 Uiso 0.174(6) 1 calc R U P A -2
H42B H 1.110620 0.477327 0.528370 0.069 Uiso 0.174(6) 1 calc R U P A -2
H42C H 1.035591 0.397267 0.455074 0.069 Uiso 0.174(6) 1 calc R U P A -2
C43A C 0.934(3) 0.614(3) 0.455(2) 0.046(2) Uiso 0.174(6) 1 d G . P A -2
H43A H 1.002676 0.643728 0.426515 0.069 Uiso 0.174(6) 1 calc R U P A -2
H43B H 0.856721 0.593333 0.420403 0.069 Uiso 0.174(6) 1 calc R U P A -2
H43C H 0.931835 0.673299 0.493715 0.069 Uiso 0.174(6) 1 calc R U P A -2
N1A N -0.1776(4) -0.2105(4) 0.2538(3) 0.0331(10) Uiso 0.537(8) 1 d D . P B -2
C33A C -0.2181(14) -0.1675(12) 0.3254(7) 0.058(4) Uiso 0.537(8) 1 d D . P B -2
H33A H -0.285690 -0.134056 0.310775 0.070 Uiso 0.537(8) 1 calc R U P B -2
H33B H -0.148728 -0.106060 0.352912 0.070 Uiso 0.537(8) 1 calc R U P B -2
C34A C -0.2619(17) -0.2612(15) 0.3794(10) 0.073(5) Uiso 0.537(8) 1 d D . P B -2
H34A H -0.283438 -0.336349 0.351212 0.109 Uiso 0.537(8) 1 calc R U P B -2
H34B H -0.333942 -0.251025 0.400450 0.109 Uiso 0.537(8) 1 calc R U P B -2
H34C H -0.195920 -0.255749 0.420608 0.109 Uiso 0.537(8) 1 calc R U P B -2
C35A C -0.0815(10) -0.2691(10) 0.2734(7) 0.045(3) Uiso 0.537(8) 1 d D . P B -2
H35A H -0.053452 -0.291040 0.225856 0.054 Uiso 0.537(8) 1 calc R U P B -2
H35B H -0.119898 -0.340200 0.296255 0.054 Uiso 0.537(8) 1 calc R U P B -2
C36A C 0.0314(13) -0.2002(12) 0.3277(9) 0.035(4) Uiso 0.537(8) 1 d D . P B -2
H36A H 0.012396 -0.136577 0.354185 0.052 Uiso 0.537(8) 1 calc R U P B -2
H36B H 0.099972 -0.170375 0.298870 0.052 Uiso 0.537(8) 1 calc R U P B -2
H36C H 0.054020 -0.249532 0.364719 0.052 Uiso 0.537(8) 1 calc R U P B -2
C37A C -0.2896(10) -0.2883(10) 0.2082(6) 0.044(3) Uiso 0.537(8) 1 d D . P B -2
H37A H -0.354003 -0.248893 0.201278 0.052 Uiso 0.537(8) 1 calc R U P B -2
H37B H -0.321311 -0.356495 0.235690 0.052 Uiso 0.537(8) 1 calc R U P B -2
C38A C -0.2604(17) -0.3258(16) 0.1295(8) 0.069(5) Uiso 0.537(8) 1 d D . P B -2
H38A H -0.204143 -0.372786 0.136176 0.103 Uiso 0.537(8) 1 calc R U P B -2
H38B H -0.222021 -0.258133 0.104260 0.103 Uiso 0.537(8) 1 calc R U P B -2
H38C H -0.336566 -0.370099 0.098443 0.103 Uiso 0.537(8) 1 calc R U P B -2
C39A C -0.1200(10) -0.1064(9) 0.2164(7) 0.041(3) Uiso 0.537(8) 1 d D . P B -2
H39A H -0.078880 -0.128761 0.174652 0.049 Uiso 0.537(8) 1 calc R U P B -2
H39B H -0.055809 -0.053898 0.253613 0.049 Uiso 0.537(8) 1 calc R U P B -2
C40A C -0.2061(12) -0.0422(12) 0.1846(9) 0.051(3) Uiso 0.537(8) 1 d D . P B -2
H40A H -0.276487 -0.095319 0.152919 0.077 Uiso 0.537(8) 1 calc R U P B -2
H40B H -0.162963 0.016458 0.153920 0.077 Uiso 0.537(8) 1 calc R U P B -2
H40C H -0.234955 -0.006108 0.226259 0.077 Uiso 0.537(8) 1 calc R U P B -2
O3 O 1.0129(11) 0.5213(11) 0.5143(7) 0.046(2) Uiso 0.326(6) 1 d G . P A -1
C41 C 0.9284(10) 0.5614(9) 0.5020(6) 0.046(2) Uiso 0.326(6) 1 d G . P A -1
C42 C 0.8251(14) 0.5404(16) 0.5501(10) 0.046(2) Uiso 0.326(6) 1 d G . P A -1
H42D H 0.765977 0.579956 0.531096 0.069 Uiso 0.326(6) 1 calc R U P A -1
H42E H 0.784088 0.458393 0.547808 0.069 Uiso 0.326(6) 1 calc R U P A -1
H42F H 0.858214 0.569224 0.602660 0.069 Uiso 0.326(6) 1 calc R U P A -1
C43 C 0.9204(17) 0.6353(17) 0.4376(9) 0.046(2) Uiso 0.326(6) 1 d G . P A -1
H43D H 0.845647 0.659281 0.437003 0.069 Uiso 0.326(6) 1 calc R U P A -1
H43E H 0.992214 0.702658 0.444387 0.069 Uiso 0.326(6) 1 calc R U P A -1
H43F H 0.918120 0.591859 0.389498 0.069 Uiso 0.326(6) 1 calc R U P A -1
N1 N -0.1776(4) -0.2105(4) 0.2538(3) 0.0331(10) Uiso 0.463(8) 1 d D . P B -1
C33 C -0.0581(11) -0.1343(12) 0.2927(8) 0.048(4) Uiso 0.463(8) 1 d D . P B -1
H33C H -0.075372 -0.074670 0.325427 0.057 Uiso 0.463(8) 1 calc R U P B -1
H33D H -0.010385 -0.095604 0.253583 0.057 Uiso 0.463(8) 1 calc R U P B -1
C34 C 0.023(2) -0.192(2) 0.3416(15) 0.075(10) Uiso 0.463(8) 1 d D . P B -1
H34D H -0.011793 -0.212007 0.388537 0.112 Uiso 0.463(8) 1 calc R U P B -1
H34E H 0.106193 -0.139752 0.353789 0.112 Uiso 0.463(8) 1 calc R U P B -1
H34F H 0.027002 -0.261608 0.313450 0.112 Uiso 0.463(8) 1 calc R U P B -1
C35 C -0.2506(17) -0.2841(15) 0.3060(9) 0.061(5) Uiso 0.463(8) 1 d D . P B -1
H35C H -0.207196 -0.338272 0.325376 0.073 Uiso 0.463(8) 1 calc R U P B -1
H35D H -0.331374 -0.328384 0.278739 0.073 Uiso 0.463(8) 1 calc R U P B -1
C36 C -0.269(2) -0.2062(18) 0.3735(10) 0.071(5) Uiso 0.463(8) 1 d D . P B -1
H36D H -0.302937 -0.147085 0.353660 0.106 Uiso 0.463(8) 1 calc R U P B -1
H36E H -0.189287 -0.170160 0.404151 0.106 Uiso 0.463(8) 1 calc R U P B -1
H36F H -0.325008 -0.252500 0.405030 0.106 Uiso 0.463(8) 1 calc R U P B -1
C37 C -0.1459(13) -0.2894(11) 0.1954(7) 0.048(4) Uiso 0.463(8) 1 d D . P B -1
H37C H -0.097713 -0.334464 0.222307 0.057 Uiso 0.463(8) 1 calc R U P B -1
H37D H -0.092888 -0.241999 0.161875 0.057 Uiso 0.463(8) 1 calc R U P B -1
C38 C -0.2573(15) -0.3720(16) 0.1461(10) 0.058(4) Uiso 0.463(8) 1 d D . P B -1
H38D H -0.233063 -0.392474 0.097492 0.087 Uiso 0.463(8) 1 calc R U P B -1
H38E H -0.322587 -0.335209 0.137198 0.087 Uiso 0.463(8) 1 calc R U P B -1
H38F H -0.287064 -0.441015 0.172128 0.087 Uiso 0.463(8) 1 calc R U P B -1
C39 C -0.2551(14) -0.1462(14) 0.2134(9) 0.060(4) Uiso 0.463(8) 1 d D . P B -1
H39C H -0.271299 -0.091861 0.251003 0.072 Uiso 0.463(8) 1 calc R U P B -1
H39D H -0.335106 -0.201061 0.192946 0.072 Uiso 0.463(8) 1 calc R U P B -1
C40 C -0.2014(17) -0.0785(16) 0.1473(10) 0.059(4) Uiso 0.463(8) 1 d D . P B -1
H40D H -0.266314 -0.056095 0.117137 0.089 Uiso 0.463(8) 1 calc R U P B -1
H40E H -0.168478 -0.126754 0.115088 0.089 Uiso 0.463(8) 1 calc R U P B -1
H40F H -0.135545 -0.010229 0.168066 0.089 Uiso 0.463(8) 1 calc R U P B -1

loop_
_atom_site_aniso_label
_atom_site_aniso_U_11
_atom_site_aniso_U_22
_atom_site_aniso_U_33
_atom_site_aniso_U_23
_atom_site_aniso_U_13
_atom_site_aniso_U_12
Br1 0.0408(4) 0.0870(6) 0.0490(4) 0.0203(4) 0.0274(3) 0.0370(4)
Br2 0.0483(4) 0.0577(4) 0.0474(4) 0.0046(3) -0.0151(3) 0.0266(3)
Br3 0.0525(4) 0.0319(3) 0.0223(3) 0.0075(2) 0.0136(2) 0.0097(3)
Br4 0.0229(3) 0.0394(3) 0.0639(4) 0.0076(3) 0.0128(3) 0.0033(2)
Br5 0.0647(4) 0.0383(3) 0.0226(3) -0.0017(2) -0.0034(3) 0.0174(3)
O1 0.033(2) 0.0290(19) 0.041(2) 0.0021(17) 0.0139(17) 0.0177(16)
O2 0.030(2) 0.0198(17) 0.039(2) 0.0007(15) 0.0092(16) 0.0065(15)
C1 0.026(3) 0.021(2) 0.028(2) 0.006(2) 0.010(2) 0.011(2)
C2 0.026(3) 0.023(2) 0.017(2) 0.0033(18) 0.0051(19) 0.012(2)
C3 0.022(2) 0.016(2) 0.025(2) 0.0035(18) 0.0068(19) 0.0049(18)
C4 0.029(3) 0.038(3) 0.026(3) 0.007(2) 0.009(2) 0.016(2)
C5 0.032(3) 0.051(4) 0.029(3) 0.015(3) 0.016(2) 0.021(3)
C6 0.033(3) 0.038(3) 0.037(3) 0.009(2) 0.017(2) 0.016(2)
C7 0.026(3) 0.038(3) 0.032(3) 0.006(2) 0.006(2) 0.019(2)
C8 0.029(3) 0.030(3) 0.024(2) 0.006(2) 0.008(2) 0.013(2)
C9 0.024(2) 0.025(2) 0.019(2) 0.0024(18) 0.0063(19) 0.0084(19)
C10 0.029(3) 0.027(3) 0.031(3) 0.003(2) 0.000(2) 0.006(2)
C11 0.026(3) 0.035(3) 0.038(3) -0.005(2) -0.006(2) 0.004(2)
C12 0.031(3) 0.041(3) 0.026(3) 0.002(2) -0.002(2) 0.020(2)
C13 0.035(3) 0.030(3) 0.031(3) 0.006(2) 0.002(2) 0.013(2)
C14 0.027(3) 0.030(3) 0.030(3) 0.001(2) 0.000(2) 0.007(2)
C15 0.021(2) 0.021(2) 0.023(2) -0.0009(18) 0.0074(19) 0.0095(18)
C16 0.040(3) 0.022(2) 0.026(3) 0.001(2) 0.012(2) 0.007(2)
C17 0.048(3) 0.030(3) 0.023(3) -0.002(2) 0.013(2) 0.011(2)
C18 0.025(3) 0.027(2) 0.021(2) 0.0063(19) 0.0068(19) 0.010(2)
C19 0.045(3) 0.023(3) 0.025(3) -0.001(2) 0.012(2) 0.006(2)
C20 0.043(3) 0.023(3) 0.022(2) -0.001(2) 0.013(2) 0.005(2)
C21 0.021(2) 0.019(2) 0.028(2) 0.0064(19) 0.0063(19) 0.0105(19)
C22 0.026(3) 0.035(3) 0.026(2) 0.002(2) 0.008(2) 0.011(2)
C23 0.026(3) 0.034(3) 0.033(3) 0.006(2) 0.013(2) 0.012(2)
C24 0.020(2) 0.030(3) 0.038(3) 0.011(2) 0.005(2) 0.009(2)
C25 0.025(3) 0.031(3) 0.035(3) -0.002(2) 0.006(2) 0.009(2)
C26 0.025(3) 0.032(3) 0.025(2) 0.002(2) 0.005(2) 0.012(2)
C27 0.023(2) 0.025(2) 0.019(2) 0.0058(19) 0.0103(19) 0.0092(19)
C28 0.040(3) 0.028(3) 0.025(3) 0.004(2) 0.007(2) 0.018(2)
C29 0.045(3) 0.031(3) 0.027(3) 0.000(2) 0.004(2) 0.018(2)
C30 0.029(3) 0.032(3) 0.019(2) 0.004(2) 0.004(2) 0.009(2)
C31 0.032(3) 0.031(3) 0.027(3) 0.005(2) 0.005(2) 0.016(2)
C32 0.031(3) 0.027(3) 0.028(3) 0.006(2) 0.008(2) 0.015(2)
B1 0.025(3) 0.024(3) 0.027(3) 0.005(2) 0.011(2) 0.014(2)
B2 0.021(3) 0.022(3) 0.020(2) -0.001(2) 0.005(2) 0.005(2)
B3 0.024(3) 0.020(3) 0.028(3) -0.001(2) 0.006(2) 0.007(2)
B4 0.025(3) 0.020(3) 0.025(3) 0.001(2) 0.009(2) 0.007(2)
B5 0.025(3) 0.021(3) 0.024(3) 0.004(2) 0.009(2) 0.010(2)
B6 0.021(3) 0.021(2) 0.021(2) 0.005(2) 0.004(2) 0.010(2)
B7 0.021(3) 0.017(2) 0.025(3) 0.005(2) 0.005(2) 0.006(2)
B8 0.020(3) 0.020(2) 0.019(2) -0.002(2) 0.005(2) 0.006(2)
B9 0.025(3) 0.019(2) 0.020(2) 0.001(2) 0.005(2) 0.008(2)
B10 0.021(3) 0.020(2) 0.021(2) 0.003(2) 0.004(2) 0.009(2)
B11 0.020(3) 0.022(3) 0.019(2) 0.001(2) 0.005(2) 0.008(2)

loop_
_atom_type_symbol
_atom_type_description
_atom_type_scat_dispersion_real
_atom_type_scat_dispersion_imag
_atom_type_scat_source
C C 0.0033 0.0016 'International Tables Vol C Tables 4.2.6.8 and 6.1.1.4'
H H 0.0000 0.0000 'International Tables Vol C Tables 4.2.6.8 and 6.1.1.4'
B B 0.0013 0.0007 'International Tables Vol C Tables 4.2.6.8 and 6.1.1.4'
Br Br -0.2901 2.4595 'International Tables Vol C Tables 4.2.6.8 and 6.1.1.4'
N N 0.0061 0.0033 'International Tables Vol C Tables 4.2.6.8 and 6.1.1.4'
O O 0.0106 0.0060 'International Tables Vol C Tables 4.2.6.8 and 6.1.1.4'

loop_
_geom_angle_atom_site_label_1
_geom_angle_atom_site_label_2
_geom_angle_atom_site_label_3
_geom_angle
_geom_angle_site_symmetry_1
_geom_angle_site_symmetry_3
_geom_angle_publ_flag
C2 O1 H1 109.5 . . ?
B1 C1 H1A 117.6 . . ?
B1 C1 B2 62.4(3) . . ?
B1 C1 B5 63.2(3) . . ?
B2 C1 H1A 117.8 . . ?
B2 C1 B5 115.1(4) . . ?
B3 C1 H1A 117.7 . . ?
B3 C1 B1 114.6(4) . . ?
B3 C1 B2 62.6(3) . . ?
B3 C1 B5 115.2(4) . . ?
B4 C1 H1A 117.3 . . ?
B4 C1 B1 115.3(4) . . ?
B4 C1 B2 115.0(4) . . ?
B4 C1 B3 62.9(3) . . ?
B4 C1 B5 63.0(3) . . ?
B5 C1 H1A 117.2 . . ?
O1 C2 B11 113.3(4) . . ?
O2 C2 O1 120.2(4) . . ?
O2 C2 B11 126.4(4) . . ?
C4 C3 B7 120.2(4) . . ?
C8 C3 C4 116.7(4) . . ?
C8 C3 B7 122.7(4) . . ?
C3 C4 H4 119.2 . . ?
C5 C4 C3 121.7(5) . . ?
C5 C4 H4 119.2 . . ?
C4 C5 H5 120.4 . . ?
C6 C5 C4 119.3(5) . . ?
C6 C5 H5 120.4 . . ?
C5 C6 Br1 120.4(4) . . ?
C5 C6 C7 121.7(5) . . ?
C7 C6 Br1 117.9(4) . . ?
C6 C7 H7 120.8 . . ?
C6 C7 C8 118.3(5) . . ?
C8 C7 H7 120.8 . . ?
C3 C8 H8 118.9 . . ?
C7 C8 C3 122.2(5) . . ?
C7 C8 H8 118.9 . . ?
C10 C9 B8 122.2(4) . . ?
C14 C9 C10 115.6(5) . . ?
C14 C9 B8 122.2(5) . . ?
C9 C10 H10 118.5 . . ?
C11 C10 C9 123.0(5) . . ?
C11 C10 H10 118.5 . . ?
C10 C11 H11 120.7 . . ?
C12 C11 C10 118.6(5) . . ?
C12 C11 H11 120.7 . . ?
C11 C12 Br2 119.4(4) . . ?
C13 C12 Br2 119.6(4) . . ?
C13 C12 C11 121.0(5) . . ?
C12 C13 H13 120.4 . . ?
C12 C13 C14 119.2(5) . . ?
C14 C13 H13 120.4 . . ?
C9 C14 H14 118.7 . . ?
C13 C14 C9 122.7(5) . . ?
C13 C14 H14 118.7 . . ?
C16 C15 B9 118.1(4) . . ?
C20 C15 C16 116.8(4) . . ?
C20 C15 B9 124.9(4) . . ?
C15 C16 H16 118.8 . . ?
C17 C16 C15 122.3(5) . . ?
C17 C16 H16 118.8 . . ?
C16 C17 H17 120.6 . . ?
C18 C17 C16 118.8(5) . . ?
C18 C17 H17 120.6 . . ?
C17 C18 Br3 118.5(4) . . ?
C19 C18 Br3 120.6(4) . . ?
C19 C18 C17 120.9(4) . . ?
C18 C19 H19 120.2 . . ?
C18 C19 C20 119.7(5) . . ?
C20 C19 H19 120.2 . . ?
C15 C20 C19 121.5(5) . . ?
C15 C20 H20 119.2 . . ?
C19 C20 H20 119.2 . . ?
C22 C21 B10 119.2(5) . . ?
C26 C21 C22 117.0(5) . . ?
C26 C21 B10 123.7(4) . . ?
C21 C22 H22 119.2 . . ?
C23 C22 C21 121.6(5) . . ?
C23 C22 H22 119.2 . . ?
C22 C23 H23 120.5 . . ?
C24 C23 C22 118.9(5) . . ?
C24 C23 H23 120.5 . . ?
C23 C24 Br4 119.2(4) . . ?
C23 C24 C25 121.3(5) . . ?
C25 C24 Br4 119.5(4) . . ?
C24 C25 H25 120.5 . . ?
C26 C25 C24 119.0(5) . . ?
C26 C25 H25 120.5 . . ?
C21 C26 H26 119.0 . . ?
C25 C26 C21 122.1(5) . . ?
C25 C26 H26 119.0 . . ?
C28 C27 B6 123.7(4) . . ?
C32 C27 C28 115.5(5) . . ?
C32 C27 B6 120.7(5) . . ?
C27 C28 H28 119.0 . . ?
C27 C28 C29 122.0(5) . . ?
C29 C28 H28 119.0 . . ?
C28 C29 H29 120.4 . . ?
C30 C29 C28 119.2(5) . . ?
C30 C29 H29 120.4 . . ?
C29 C30 Br5 120.4(4) . . ?
C29 C30 C31 121.2(5) . . ?
C31 C30 Br5 118.4(4) . . ?
C30 C31 H31 120.8 . . ?
C30 C31 C32 118.3(5) . . ?
C32 C31 H31 120.8 . . ?
C27 C32 H32 118.1 . . ?
C31 C32 C27 123.7(5) . . ?
C31 C32 H32 118.1 . . ?
C1 B1 H1B 124.7 . . ?
C1 B1 B2 58.9(3) . . ?
C1 B1 B5 58.5(3) . . ?
C1 B1 B6 105.3(4) . . ?
C1 B1 B7 105.5(4) . . ?
B2 B1 H1B 121.2 . . ?
B2 B1 B5 108.3(4) . . ?
B2 B1 B6 109.2(4) . . ?
B2 B1 B7 60.1(3) . . ?
B5 B1 H1B 121.2 . . ?
B5 B1 B6 60.3(3) . . ?
B5 B1 B7 109.4(4) . . ?
B6 B1 H1B 121.4 . . ?
B7 B1 H1B 121.4 . . ?
B7 B1 B6 61.4(3) . . ?
C1 B2 B1 58.7(3) . . ?
C1 B2 H2 124.7 . . ?
C1 B2 B3 58.5(3) . . ?
C1 B2 B7 105.7(4) . . ?
C1 B2 B8 105.1(4) . . ?
B1 B2 H2 121.1 . . ?
B1 B2 B3 108.0(4) . . ?
B1 B2 B7 60.6(3) . . ?
B1 B2 B8 109.3(4) . . ?
B3 B2 H2 121.5 . . ?
B3 B2 B7 109.1(4) . . ?
B3 B2 B8 60.0(3) . . ?
B7 B2 H2 121.2 . . ?
B7 B2 B8 61.2(3) . . ?
B8 B2 H2 121.6 . . ?
C1 B3 B2 58.9(3) . . ?
C1 B3 H3 124.6 . . ?
C1 B3 B4 58.4(3) . . ?
C1 B3 B8 106.1(4) . . ?
C1 B3 B9 105.2(4) . . ?
B2 B3 H3 120.9 . . ?
B2 B3 B4 108.2(4) . . ?
B2 B3 B8 60.9(3) . . ?
B2 B3 B9 109.4(4) . . ?
B4 B3 H3 121.5 . . ?
B4 B3 B8 109.3(4) . . ?
B4 B3 B9 60.0(3) . . ?
B8 B3 H3 121.0 . . ?
B9 B3 H3 121.7 . . ?
B9 B3 B8 61.2(3) . . ?
C1 B4 B3 58.7(3) . . ?
C1 B4 H4A 124.6 . . ?
C1 B4 B5 58.8(3) . . ?
C1 B4 B9 105.5(4) . . ?
C1 B4 B10 105.3(4) . . ?
B3 B4 H4A 121.3 . . ?
B3 B4 B5 108.2(4) . . ?
B3 B4 B9 60.2(3) . . ?
B3 B4 B10 108.9(4) . . ?
B5 B4 H4A 121.2 . . ?
B5 B4 B10 60.0(3) . . ?
B9 B4 H4A 121.4 . . ?
B9 B4 B5 109.2(4) . . ?
B9 B4 B10 61.2(3) . . ?
B10 B4 H4A 121.7 . . ?
C1 B5 B1 58.3(3) . . ?
C1 B5 B4 58.2(3) . . ?
C1 B5 H5A 125.1 . . ?
C1 B5 B6 105.0(4) . . ?
C1 B5 B10 104.9(4) . . ?
B1 B5 H5A 121.8 . . ?
B1 B5 B6 60.1(3) . . ?
B4 B5 B1 107.3(4) . . ?
B4 B5 H5A 121.7 . . ?
B4 B5 B6 108.9(4) . . ?
B4 B5 B10 60.2(3) . . ?
B6 B5 H5A 121.5 . . ?
B10 B5 B1 108.6(4) . . ?
B10 B5 H5A 121.6 . . ?
B10 B5 B6 61.1(3) . . ?
C27 B6 B1 117.0(4) . . ?
C27 B6 B5 119.7(4) . . ?
C27 B6 B7 120.9(4) . . ?
C27 B6 B10 126.2(4) . . ?
C27 B6 B11 128.1(4) . . ?
B1 B6 B5 59.6(3) . . ?
B1 B6 B7 59.1(3) . . ?
B1 B6 B10 106.5(4) . . ?
B1 B6 B11 106.2(4) . . ?
B5 B6 B7 107.0(4) . . ?
B5 B6 B10 59.0(3) . . ?
B5 B6 B11 106.1(4) . . ?
B10 B6 B7 107.7(4) . . ?
B11 B6 B7 60.1(3) . . ?
B11 B6 B10 59.6(3) . . ?
C3 B7 B1 116.7(4) . . ?
C3 B7 B2 116.7(4) . . ?
C3 B7 B6 123.6(4) . . ?
C3 B7 B8 124.0(4) . . ?
C3 B7 B11 130.2(4) . . ?
B1 B7 B6 59.5(3) . . ?
B1 B7 B8 107.2(4) . . ?
B1 B7 B11 105.9(4) . . ?
B2 B7 B1 59.3(3) . . ?
B2 B7 B6 107.1(4) . . ?
B2 B7 B8 60.0(3) . . ?
B2 B7 B11 106.4(4) . . ?
B8 B7 B6 107.7(4) . . ?
B11 B7 B6 59.2(3) . . ?
B11 B7 B8 59.7(3) . . ?
C9 B8 B2 123.3(4) . . ?
C9 B8 B3 118.2(4) . . ?
C9 B8 B7 126.8(4) . . ?
C9 B8 B9 118.6(4) . . ?
C9 B8 B11 125.4(4) . . ?
B2 B8 B7 58.8(3) . . ?
B2 B8 B9 106.4(4) . . ?
B2 B8 B11 105.8(4) . . ?
B3 B8 B2 59.1(3) . . ?
B3 B8 B7 106.5(4) . . ?
B3 B8 B9 59.2(3) . . ?
B3 B8 B11 106.1(4) . . ?
B9 B8 B7 108.0(4) . . ?
B11 B8 B7 60.0(3) . . ?
B11 B8 B9 59.9(3) . . ?
C15 B9 B3 118.1(4) . . ?
C15 B9 B4 116.8(4) . . ?
C15 B9 B8 124.0(4) . . ?
C15 B9 B10 122.4(4) . . ?
C15 B9 B11 128.6(4) . . ?
B3 B9 B8 59.6(3) . . ?
B3 B9 B10 107.4(4) . . ?
B3 B9 B11 106.6(4) . . ?
B4 B9 B3 59.8(3) . . ?
B4 B9 B8 107.9(4) . . ?
B4 B9 B10 59.7(3) . . ?
B4 B9 B11 106.7(4) . . ?
B10 B9 B8 108.4(4) . . ?
B11 B9 B8 60.0(3) . . ?
B11 B9 B10 59.6(3) . . ?
C21 B10 B4 119.5(4) . . ?
C21 B10 B5 123.5(4) . . ?
C21 B10 B6 125.5(4) . . ?
C21 B10 B9 118.5(4) . . ?
C21 B10 B11 123.3(4) . . ?
B4 B10 B6 107.5(4) . . ?
B4 B10 B9 59.1(3) . . ?
B4 B10 B11 106.6(4) . . ?
B5 B10 B4 59.8(3) . . ?
B5 B10 B6 59.9(3) . . ?
B5 B10 B9 107.3(4) . . ?
B5 B10 B11 107.0(4) . . ?
B9 B10 B6 108.1(4) . . ?
B11 B10 B6 59.7(3) . . ?
B11 B10 B9 60.1(3) . . ?
C2 B11 B6 117.8(4) . . ?
C2 B11 B7 120.4(4) . . ?
C2 B11 B8 123.6(4) . . ?
C2 B11 B9 123.8(4) . . ?
C2 B11 B10 120.0(4) . . ?
B6 B11 B7 60.7(3) . . ?
B6 B11 B8 109.4(4) . . ?
B6 B11 B9 109.1(4) . . ?
B8 B11 B7 60.3(3) . . ?
B9 B11 B7 108.4(4) . . ?
B9 B11 B8 60.1(3) . . ?
B10 B11 B6 60.7(3) . . ?
B10 B11 B7 109.2(4) . . ?
B10 B11 B8 108.9(4) . . ?
B10 B11 B9 60.2(3) . . ?
O1A C41A C42A 121.8 . . ?
O1A C41A C43A 121.8 . . ?
C43A C41A C42A 116.4 . . ?
C41A C42A H42A 109.5 . . ?
C41A C42A H42B 109.5 . . ?
C41A C42A H42C 109.5 . . ?
H42A C42A H42B 109.5 . . ?
H42A C42A H42C 109.5 . . ?
H42B C42A H42C 109.5 . . ?
C41A C43A H43A 109.5 . . ?
C41A C43A H43B 109.5 . . ?
C41A C43A H43C 109.5 . . ?
H43A C43A H43B 109.5 . . ?
H43A C43A H43C 109.5 . . ?
H43B C43A H43C 109.5 . . ?
C35A N1A C33A 110.6(8) . . ?
C37A N1A C33A 106.8(8) . . ?
C37A N1A C35A 112.1(7) . . ?
C39A N1A C33A 105.4(7) . . ?
C39A N1A C35A 107.7(7) . . ?
C39A N1A C37A 113.9(7) . . ?
N1A C33A H33A 108.8 . . ?
N1A C33A H33B 108.8 . . ?
N1A C33A C34A 113.6(11) . . ?
H33A C33A H33B 107.7 . . ?
C34A C33A H33A 108.8 . . ?
C34A C33A H33B 108.8 . . ?
C33A C34A H34A 109.5 . . ?
C33A C34A H34B 109.5 . . ?
C33A C34A H34C 109.5 . . ?
H34A C34A H34B 109.5 . . ?
H34A C34A H34C 109.5 . . ?
H34B C34A H34C 109.5 . . ?
N1A C35A H35A 108.3 . . ?
N1A C35A H35B 108.3 . . ?
N1A C35A C36A 116.1(10) . . ?
H35A C35A H35B 107.4 . . ?
C36A C35A H35A 108.3 . . ?
C36A C35A H35B 108.3 . . ?
C35A C36A H36A 109.5 . . ?
C35A C36A H36B 109.5 . . ?
C35A C36A H36C 109.5 . . ?
H36A C36A H36B 109.5 . . ?
H36A C36A H36C 109.5 . . ?
H36B C36A H36C 109.5 . . ?
N1A C37A H37A 109.5 . . ?
N1A C37A H37B 109.5 . . ?
N1A C37A C38A 110.7(10) . . ?
H37A C37A H37B 108.1 . . ?
C38A C37A H37A 109.5 . . ?
C38A C37A H37B 109.5 . . ?
C37A C38A H38A 109.5 . . ?
C37A C38A H38B 109.5 . . ?
C37A C38A H38C 109.5 . . ?
H38A C38A H38B 109.5 . . ?
H38A C38A H38C 109.5 . . ?
H38B C38A H38C 109.5 . . ?
N1A C39A H39A 108.4 . . ?
N1A C39A H39B 108.4 . . ?
N1A C39A C40A 115.7(9) . . ?
H39A C39A H39B 107.4 . . ?
C40A C39A H39A 108.4 . . ?
C40A C39A H39B 108.4 . . ?
C39A C40A H40A 109.5 . . ?
C39A C40A H40B 109.5 . . ?
C39A C40A H40C 109.5 . . ?
H40A C40A H40B 109.5 . . ?
H40A C40A H40C 109.5 . . ?
H40B C40A H40C 109.5 . . ?
O3 C41 C42 121.8 . . ?
O3 C41 C43 121.8 . . ?
C43 C41 C42 116.3 . . ?
C41 C42 H42D 109.5 . . ?
C41 C42 H42E 109.5 . . ?
C41 C42 H42F 109.5 . . ?
H42D C42 H42E 109.5 . . ?
H42D C42 H42F 109.5 . . ?
H42E C42 H42F 109.5 . . ?
C41 C43 H43D 109.5 . . ?
C41 C43 H43E 109.5 . . ?
C41 C43 H43F 109.5 . . ?
H43D C43 H43E 109.5 . . ?
H43D C43 H43F 109.5 . . ?
H43E C43 H43F 109.5 . . ?
C33 N1 C37 106.3(8) . . ?
C33 N1 C39 112.8(9) . . ?
C35 N1 C33 112.9(10) . . ?
C35 N1 C37 107.2(9) . . ?
C35 N1 C39 109.0(10) . . ?
C39 N1 C37 108.5(9) . . ?
N1 C33 H33C 108.2 . . ?
N1 C33 H33D 108.2 . . ?
N1 C33 C34 116.4(14) . . ?
H33C C33 H33D 107.4 . . ?
C34 C33 H33C 108.2 . . ?
C34 C33 H33D 108.2 . . ?
C33 C34 H34D 109.5 . . ?
C33 C34 H34E 109.5 . . ?
C33 C34 H34F 109.5 . . ?
H34D C34 H34E 109.5 . . ?
H34D C34 H34F 109.5 . . ?
H34E C34 H34F 109.5 . . ?
N1 C35 H35C 110.0 . . ?
N1 C35 H35D 110.0 . . ?
N1 C35 C36 108.6(13) . . ?
H35C C35 H35D 108.3 . . ?
C36 C35 H35C 110.0 . . ?
C36 C35 H35D 110.0 . . ?
C35 C36 H36D 109.5 . . ?
C35 C36 H36E 109.5 . . ?
C35 C36 H36F 109.5 . . ?
H36D C36 H36E 109.5 . . ?
H36D C36 H36F 109.5 . . ?
H36E C36 H36F 109.5 . . ?
N1 C37 H37C 108.6 . . ?
N1 C37 H37D 108.6 . . ?
N1 C37 C38 114.8(11) . . ?
H37C C37 H37D 107.6 . . ?
C38 C37 H37C 108.6 . . ?
C38 C37 H37D 108.6 . . ?
C37 C38 H38D 109.5 . . ?
C37 C38 H38E 109.5 . . ?
C37 C38 H38F 109.5 . . ?
H38D C38 H38E 109.5 . . ?
H38D C38 H38F 109.5 . . ?
H38E C38 H38F 109.5 . . ?
N1 C39 H39C 108.2 . . ?
N1 C39 H39D 108.2 . . ?
N1 C39 C40 116.4(12) . . ?
H39C C39 H39D 107.3 . . ?
C40 C39 H39C 108.2 . . ?
C40 C39 H39D 108.2 . . ?
C39 C40 H40D 109.5 . . ?
C39 C40 H40E 109.5 . . ?
C39 C40 H40F 109.5 . . ?
H40D C40 H40E 109.5 . . ?
H40D C40 H40F 109.5 . . ?
H40E C40 H40F 109.5 . . ?

loop_
_geom_bond_atom_site_label_1
_geom_bond_atom_site_label_2
_geom_bond_distance
_geom_bond_site_symmetry_2
_geom_bond_publ_flag
Br1 C6 1.911(5) . ?
Br2 C12 1.901(5) . ?
Br3 C18 1.904(5) . ?
Br4 C24 1.910(5) . ?
Br5 C30 1.917(5) . ?
O1 H1 0.8400 . ?
O1 C2 1.356(6) . ?
O2 C2 1.211(6) . ?
C1 H1A 1.1200 . ?
C1 B1 1.702(7) . ?
C1 B2 1.706(7) . ?
C1 B3 1.698(7) . ?
C1 B4 1.694(7) . ?
C1 B5 1.706(8) . ?
C2 B11 1.614(7) . ?
C3 C4 1.400(7) . ?
C3 C8 1.397(7) . ?
C3 B7 1.591(7) . ?
C4 H4 0.9500 . ?
C4 C5 1.395(7) . ?
C5 H5 0.9500 . ?
C5 C6 1.362(8) . ?
C6 C7 1.384(7) . ?
C7 H7 0.9500 . ?
C7 C8 1.392(7) . ?
C8 H8 0.9500 . ?
C9 C10 1.409(7) . ?
C9 C14 1.400(7) . ?
C9 B8 1.584(7) . ?
C10 H10 0.9500 . ?
C10 C11 1.389(8) . ?
C11 H11 0.9500 . ?
C11 C12 1.385(8) . ?
C12 C13 1.382(8) . ?
C13 H13 0.9500 . ?
C13 C14 1.389(7) . ?
C14 H14 0.9500 . ?
C15 C16 1.402(7) . ?
C15 C20 1.377(7) . ?
C15 B9 1.598(7) . ?
C16 H16 0.9500 . ?
C16 C17 1.384(7) . ?
C17 H17 0.9500 . ?
C17 C18 1.374(7) . ?
C18 C19 1.365(7) . ?
C19 H19 0.9500 . ?
C19 C20 1.400(7) . ?
C20 H20 0.9500 . ?
C21 C22 1.409(7) . ?
C21 C26 1.396(7) . ?
C21 B10 1.606(7) . ?
C22 H22 0.9500 . ?
C22 C23 1.400(7) . ?
C23 H23 0.9500 . ?
C23 C24 1.374(8) . ?
C24 C25 1.390(7) . ?
C25 H25 0.9500 . ?
C25 C26 1.386(7) . ?
C26 H26 0.9500 . ?
C27 C28 1.403(7) . ?
C27 C32 1.396(7) . ?
C27 B6 1.577(7) . ?
C28 H28 0.9500 . ?
C28 C29 1.406(8) . ?
C29 H29 0.9500 . ?
C29 C30 1.374(7) . ?
C30 C31 1.379(8) . ?
C31 H31 0.9500 . ?
C31 C32 1.387(7) . ?
C32 H32 0.9500 . ?
B1 H1B 1.1200 . ?
B1 B2 1.766(8) . ?
B1 B5 1.787(8) . ?
B1 B6 1.797(8) . ?
B1 B7 1.789(8) . ?
B2 H2 1.1200 . ?
B2 B3 1.770(7) . ?
B2 B7 1.780(8) . ?
B2 B8 1.801(7) . ?
B3 H3 1.1200 . ?
B3 B4 1.770(8) . ?
B3 B8 1.786(8) . ?
B3 B9 1.778(8) . ?
B4 H4A 1.1200 . ?
B4 B5 1.777(8) . ?
B4 B9 1.774(8) . ?
B4 B10 1.785(8) . ?
B5 H5A 1.1200 . ?
B5 B6 1.800(8) . ?
B5 B10 1.782(7) . ?
B6 B7 1.831(8) . ?
B6 B10 1.822(7) . ?
B6 B11 1.803(7) . ?
B7 B8 1.824(8) . ?
B7 B11 1.819(7) . ?
B8 B9 1.814(8) . ?
B8 B11 1.812(8) . ?
B9 B10 1.812(8) . ?
B9 B11 1.810(7) . ?
B10 B11 1.801(7) . ?
O1A C41A 1.2083 . ?
C41A C42A 1.5086 . ?
C41A C43A 1.5084 . ?
C42A H42A 0.9800 . ?
C42A H42B 0.9800 . ?
C42A H42C 0.9800 . ?
C43A H43A 0.9800 . ?
C43A H43B 0.9800 . ?
C43A H43C 0.9800 . ?
N1A C33A 1.524(11) . ?
N1A C35A 1.495(10) . ?
N1A C37A 1.491(10) . ?
N1A C39A 1.491(10) . ?
C33A H33A 0.9900 . ?
C33A H33B 0.9900 . ?
C33A C34A 1.547(13) . ?
C34A H34A 0.9800 . ?
C34A H34B 0.9800 . ?
C34A H34C 0.9800 . ?
C35A H35A 0.9900 . ?
C35A H35B 0.9900 . ?
C35A C36A 1.534(13) . ?
C36A H36A 0.9800 . ?
C36A H36B 0.9800 . ?
C36A H36C 0.9800 . ?
C37A H37A 0.9900 . ?
C37A H37B 0.9900 . ?
C37A C38A 1.555(13) . ?
C38A H38A 0.9800 . ?
C38A H38B 0.9800 . ?
C38A H38C 0.9800 . ?
C39A H39A 0.9900 . ?
C39A H39B 0.9900 . ?
C39A C40A 1.507(12) . ?
C40A H40A 0.9800 . ?
C40A H40B 0.9800 . ?
C40A H40C 0.9800 . ?
O3 C41 1.2078 . ?
C41 C42 1.5090 . ?
C41 C43 1.5086 . ?
C42 H42D 0.9800 . ?
C42 H42E 0.9800 . ?
C42 H42F 0.9800 . ?
C43 H43D 0.9800 . ?
C43 H43E 0.9800 . ?
C43 H43F 0.9800 . ?
N1 C33 1.495(11) . ?
N1 C35 1.487(17) . ?
N1 C37 1.527(11) . ?
N1 C39 1.498(12) . ?
C33 H33C 0.9900 . ?
C33 H33D 0.9900 . ?
C33 C34 1.546(15) . ?
C34 H34D 0.9800 . ?
C34 H34E 0.9800 . ?
C34 H34F 0.9800 . ?
C35 H35C 0.9900 . ?
C35 H35D 0.9900 . ?
C35 C36 1.567(14) . ?
C36 H36D 0.9800 . ?
C36 H36E 0.9800 . ?
C36 H36F 0.9800 . ?
C37 H37C 0.9900 . ?
C37 H37D 0.9900 . ?
C37 C38 1.538(14) . ?
C38 H38D 0.9800 . ?
C38 H38E 0.9800 . ?
C38 H38F 0.9800 . ?
C39 H39C 0.9900 . ?
C39 H39D 0.9900 . ?
C39 C40 1.558(14) . ?
C40 H40D 0.9800 . ?
C40 H40E 0.9800 . ?
C40 H40F 0.9800 . ?

loop_
_geom_torsion_atom_site_label_1
_geom_torsion_atom_site_label_2
_geom_torsion_atom_site_label_3
_geom_torsion_atom_site_label_4
_geom_torsion
_geom_torsion_site_symmetry_1
_geom_torsion_site_symmetry_2
_geom_torsion_site_symmetry_3
_geom_torsion_site_symmetry_4
_geom_torsion_publ_flag
Br1 C6 C7 C8 -177.2(4) . . . . ?
Br2 C12 C13 C14 -179.2(4) . . . . ?
Br3 C18 C19 C20 -178.1(4) . . . . ?
Br4 C24 C25 C26 179.9(4) . . . . ?
Br5 C30 C31 C32 178.1(4) . . . . ?
O1 C2 B11 B6 -86.9(5) . . . . ?
O1 C2 B11 B7 -16.3(6) . . . . ?
O1 C2 B11 B8 56.3(6) . . . . ?
O1 C2 B11 B9 130.3(5) . . . . ?
O1 C2 B11 B10 -157.3(4) . . . . ?
O2 C2 B11 B6 90.0(6) . . . . ?
O2 C2 B11 B7 160.6(5) . . . . ?
O2 C2 B11 B8 -126.8(5) . . . . ?
O2 C2 B11 B9 -52.8(7) . . . . ?
O2 C2 B11 B10 19.5(7) . . . . ?
C1 B1 B2 B3 -32.7(4) . . . . ?
C1 B1 B2 B7 -134.9(4) . . . . ?
C1 B1 B2 B8 -96.4(4) . . . . ?
C1 B1 B5 B4 32.7(3) . . . . ?
C1 B1 B5 B6 135.0(4) . . . . ?
C1 B1 B5 B10 96.3(4) . . . . ?
C1 B1 B6 C27 -149.0(4) . . . . ?
C1 B1 B6 B5 -38.7(3) . . . . ?
C1 B1 B6 B7 99.5(4) . . . . ?
C1 B1 B6 B10 -1.6(5) . . . . ?
C1 B1 B6 B11 60.8(4) . . . . ?
C1 B1 B7 C3 145.7(4) . . . . ?
C1 B1 B7 B2 39.0(4) . . . . ?
C1 B1 B7 B6 -99.3(4) . . . . ?
C1 B1 B7 B8 1.5(5) . . . . ?
C1 B1 B7 B11 -61.0(5) . . . . ?
C1 B2 B3 B4 -32.6(4) . . . . ?
C1 B2 B3 B8 -135.0(4) . . . . ?
C1 B2 B3 B9 -96.4(4) . . . . ?
C1 B2 B7 C3 -145.5(4) . . . . ?
C1 B2 B7 B1 -38.9(3) . . . . ?
C1 B2 B7 B6 -2.0(4) . . . . ?
C1 B2 B7 B8 98.9(4) . . . . ?
C1 B2 B7 B11 60.1(4) . . . . ?
C1 B2 B8 C9 144.0(4) . . . . ?
C1 B2 B8 B3 38.6(4) . . . . ?
C1 B2 B8 B7 -99.9(4) . . . . ?
C1 B2 B8 B9 1.6(5) . . . . ?
C1 B2 B8 B11 -61.0(4) . . . . ?
C1 B3 B4 B5 -33.0(4) . . . . ?
C1 B3 B4 B9 -135.1(4) . . . . ?
C1 B3 B4 B10 -96.7(4) . . . . ?
C1 B3 B8 C9 -153.0(4) . . . . ?
C1 B3 B8 B2 -39.0(4) . . . . ?
C1 B3 B8 B7 -2.8(5) . . . . ?
C1 B3 B8 B9 98.7(4) . . . . ?
C1 B3 B8 B11 60.1(4) . . . . ?
C1 B3 B9 C15 144.7(4) . . . . ?
C1 B3 B9 B4 38.5(3) . . . . ?
C1 B3 B9 B8 -100.3(4) . . . . ?
C1 B3 B9 B10 1.1(5) . . . . ?
C1 B3 B9 B11 -61.5(5) . . . . ?
C1 B4 B5 B1 -32.8(3) . . . . ?
C1 B4 B5 B6 -96.3(4) . . . . ?
C1 B4 B5 B10 -134.8(4) . . . . ?
C1 B4 B9 C15 -147.2(4) . . . . ?
C1 B4 B9 B3 -38.7(4) . . . . ?
C1 B4 B9 B8 -2.1(5) . . . . ?
C1 B4 B9 B10 99.2(4) . . . . ?
C1 B4 B9 B11 61.1(5) . . . . ?
C1 B4 B10 C21 152.9(4) . . . . ?
C1 B4 B10 B5 39.0(4) . . . . ?
C1 B4 B10 B6 1.5(5) . . . . ?
C1 B4 B10 B9 -99.5(4) . . . . ?
C1 B4 B10 B11 -61.3(4) . . . . ?
C1 B5 B6 C27 144.2(4) . . . . ?
C1 B5 B6 B1 38.5(3) . . . . ?
C1 B5 B6 B7 1.9(4) . . . . ?
C1 B5 B6 B10 -99.0(4) . . . . ?
C1 B5 B6 B11 -61.1(4) . . . . ?
C1 B5 B10 C21 -145.9(4) . . . . ?
C1 B5 B10 B4 -38.6(3) . . . . ?
C1 B5 B10 B6 99.2(4) . . . . ?
C1 B5 B10 B9 -2.1(5) . . . . ?
C1 B5 B10 B11 61.1(4) . . . . ?
C3 C4 C5 C6 0.7(9) . . . . ?
C3 B7 B8 C9 6.7(7) . . . . ?
C3 B7 B8 B2 -103.7(5) . . . . ?
C3 B7 B8 B3 -140.1(4) . . . . ?
C3 B7 B8 B9 157.6(4) . . . . ?
C3 B7 B8 B11 120.5(5) . . . . ?
C3 B7 B11 C2 3.1(8) . . . . ?
C3 B7 B11 B6 109.9(6) . . . . ?
C3 B7 B11 B8 -110.7(6) . . . . ?
C3 B7 B11 B9 -148.1(5) . . . . ?
C3 B7 B11 B10 147.9(5) . . . . ?
C4 C3 C8 C7 -2.7(8) . . . . ?
C4 C3 B7 B1 28.1(7) . . . . ?
C4 C3 B7 B2 95.3(6) . . . . ?
C4 C3 B7 B6 -41.6(7) . . . . ?
C4 C3 B7 B8 165.7(5) . . . . ?
C4 C3 B7 B11 -117.5(6) . . . . ?
C4 C5 C6 Br1 176.2(5) . . . . ?
C4 C5 C6 C7 -2.2(10) . . . . ?
C5 C6 C7 C8 1.3(9) . . . . ?
C6 C7 C8 C3 1.3(9) . . . . ?
C8 C3 C4 C5 1.7(8) . . . . ?
C8 C3 B7 B1 -144.9(5) . . . . ?
C8 C3 B7 B2 -77.6(6) . . . . ?
C8 C3 B7 B6 145.5(5) . . . . ?
C8 C3 B7 B8 -7.3(7) . . . . ?
C8 C3 B7 B11 69.6(7) . . . . ?
C9 C10 C11 C12 1.5(9) . . . . ?
C9 B8 B9 C15 -2.2(7) . . . . ?
C9 B8 B9 B3 -107.5(5) . . . . ?
C9 B8 B9 B4 -144.2(4) . . . . ?
C9 B8 B9 B10 152.7(4) . . . . ?
C9 B8 B9 B11 116.5(5) . . . . ?
C9 B8 B11 C2 7.3(7) . . . . ?
C9 B8 B11 B6 153.1(4) . . . . ?
C9 B8 B11 B7 116.1(5) . . . . ?
C9 B8 B11 B9 -105.5(5) . . . . ?
C9 B8 B11 B10 -142.2(4) . . . . ?
C10 C9 C14 C13 0.8(8) . . . . ?
C10 C9 B8 B2 -11.4(7) . . . . ?
C10 C9 B8 B3 58.4(6) . . . . ?
C10 C9 B8 B7 -85.0(6) . . . . ?
C10 C9 B8 B9 126.7(5) . . . . ?
C10 C9 B8 B11 -161.5(4) . . . . ?
C10 C11 C12 Br2 179.2(4) . . . . ?
C10 C11 C12 C13 -2.3(9) . . . . ?
C11 C12 C13 C14 2.4(8) . . . . ?
C12 C13 C14 C9 -1.6(8) . . . . ?
C14 C9 C10 C11 -0.8(8) . . . . ?
C14 C9 B8 B2 171.7(4) . . . . ?
C14 C9 B8 B3 -118.5(5) . . . . ?
C14 C9 B8 B7 98.1(6) . . . . ?
C14 C9 B8 B9 -50.2(6) . . . . ?
C14 C9 B8 B11 21.6(7) . . . . ?
C15 C16 C17 C18 1.5(9) . . . . ?
C15 B9 B10 C21 4.8(7) . . . . ?
C15 B9 B10 B4 -104.3(5) . . . . ?
C15 B9 B10 B5 -141.0(4) . . . . ?
C15 B9 B10 B6 155.8(4) . . . . ?
C15 B9 B10 B11 119.0(5) . . . . ?
C15 B9 B11 C2 -1.1(8) . . . . ?
C15 B9 B11 B6 -146.6(5) . . . . ?
C15 B9 B11 B7 148.9(5) . . . . ?
C15 B9 B11 B8 111.4(6) . . . . ?
C15 B9 B11 B10 -109.1(6) . . . . ?
C16 C15 C20 C19 0.5(8) . . . . ?
C16 C15 B9 B3 -21.7(7) . . . . ?
C16 C15 B9 B4 46.6(7) . . . . ?
C16 C15 B9 B8 -92.3(6) . . . . ?
C16 C15 B9 B10 116.2(5) . . . . ?
C16 C15 B9 B11 -168.8(5) . . . . ?
C16 C17 C18 Br3 177.6(4) . . . . ?
C16 C17 C18 C19 -1.6(9) . . . . ?
C17 C18 C19 C20 1.1(9) . . . . ?
C18 C19 C20 C15 -0.6(9) . . . . ?
C20 C15 C16 C17 -1.0(8) . . . . ?
C20 C15 B9 B3 164.0(5) . . . . ?
C20 C15 B9 B4 -127.7(6) . . . . ?
C20 C15 B9 B8 93.4(7) . . . . ?
C20 C15 B9 B10 -58.1(7) . . . . ?
C20 C15 B9 B11 16.9(8) . . . . ?
C21 C22 C23 C24 0.7(8) . . . . ?
C21 B10 B11 C2 -7.9(7) . . . . ?
C21 B10 B11 B6 -114.9(5) . . . . ?
C21 B10 B11 B7 -152.9(4) . . . . ?
C21 B10 B11 B8 142.9(4) . . . . ?
C21 B10 B11 B9 106.3(5) . . . . ?
C22 C21 C26 C25 1.8(7) . . . . ?
C22 C21 B10 B4 21.4(6) . . . . ?
C22 C21 B10 B5 92.8(6) . . . . ?
C22 C21 B10 B6 167.3(4) . . . . ?
C22 C21 B10 B9 -47.2(6) . . . . ?
C22 C21 B10 B11 -118.5(5) . . . . ?
C22 C23 C24 Br4 179.9(4) . . . . ?
C22 C23 C24 C25 0.7(8) . . . . ?
C23 C24 C25 C26 -0.8(8) . . . . ?
C24 C25 C26 C21 -0.5(8) . . . . ?
C26 C21 C22 C23 -1.9(7) . . . . ?
C26 C21 B10 B4 -162.0(4) . . . . ?
C26 C21 B10 B5 -90.6(6) . . . . ?
C26 C21 B10 B6 -16.1(7) . . . . ?
C26 C21 B10 B9 129.3(5) . . . . ?
C26 C21 B10 B11 58.1(6) . . . . ?
C27 C28 C29 C30 -0.4(9) . . . . ?
C27 B6 B7 C3 -1.4(7) . . . . ?
C27 B6 B7 B1 -104.9(5) . . . . ?
C27 B6 B7 B2 -141.7(4) . . . . ?
C27 B6 B7 B8 155.1(4) . . . . ?
C27 B6 B7 B11 119.0(5) . . . . ?
C27 B6 B10 C21 -5.7(7) . . . . ?
C27 B6 B10 B4 143.5(5) . . . . ?
C27 B6 B10 B5 106.0(5) . . . . ?
C27 B6 B10 B9 -154.1(4) . . . . ?
C27 B6 B10 B11 -117.1(5) . . . . ?
C27 B6 B11 C2 3.6(7) . . . . ?
C27 B6 B11 B7 -107.5(5) . . . . ?
C27 B6 B11 B8 -144.4(5) . . . . ?
C27 B6 B11 B9 151.5(4) . . . . ?
C27 B6 B11 B10 114.3(5) . . . . ?
C28 C27 C32 C31 0.7(8) . . . . ?
C28 C27 B6 B1 -124.3(5) . . . . ?
C28 C27 B6 B5 167.0(4) . . . . ?
C28 C27 B6 B7 -55.8(7) . . . . ?
C28 C27 B6 B10 95.6(6) . . . . ?
C28 C27 B6 B11 18.5(7) . . . . ?
C28 C29 C30 Br5 -177.2(4) . . . . ?
C28 C29 C30 C31 -0.3(8) . . . . ?
C29 C30 C31 C32 1.1(8) . . . . ?
C30 C31 C32 C27 -1.4(8) . . . . ?
C32 C27 C28 C29 0.1(8) . . . . ?
C32 C27 B6 B1 52.1(6) . . . . ?
C32 C27 B6 B5 -16.6(7) . . . . ?
C32 C27 B6 B7 120.6(5) . . . . ?
C32 C27 B6 B10 -88.0(6) . . . . ?
C32 C27 B6 B11 -165.1(5) . . . . ?
B1 C1 B2 B3 143.0(4) . . . . ?
B1 C1 B2 B7 39.8(3) . . . . ?
B1 C1 B2 B8 103.6(4) . . . . ?
B1 C1 B3 B2 -35.9(4) . . . . ?
B1 C1 B3 B4 107.1(5) . . . . ?
B1 C1 B3 B8 4.0(5) . . . . ?
B1 C1 B3 B9 67.9(5) . . . . ?
B1 C1 B4 B3 -105.9(4) . . . . ?
B1 C1 B4 B5 36.9(4) . . . . ?
B1 C1 B4 B9 -66.5(5) . . . . ?
B1 C1 B4 B10 -2.7(5) . . . . ?
B1 C1 B5 B4 -142.6(4) . . . . ?
B1 C1 B5 B6 -39.4(3) . . . . ?
B1 C1 B5 B10 -103.0(4) . . . . ?
B1 B2 B3 C1 32.8(4) . . . . ?
B1 B2 B3 B4 0.2(5) . . . . ?
B1 B2 B3 B8 -102.3(4) . . . . ?
B1 B2 B3 B9 -63.6(5) . . . . ?
B1 B2 B7 C3 -106.6(4) . . . . ?
B1 B2 B7 B6 36.9(3) . . . . ?
B1 B2 B7 B8 137.8(4) . . . . ?
B1 B2 B7 B11 99.0(4) . . . . ?
B1 B2 B8 C9 -154.4(4) . . . . ?
B1 B2 B8 B3 100.2(4) . . . . ?
B1 B2 B8 B7 -38.3(3) . . . . ?
B1 B2 B8 B9 63.2(4) . . . . ?
B1 B2 B8 B11 0.6(5) . . . . ?
B1 B5 B6 C27 105.7(5) . . . . ?
B1 B5 B6 B7 -36.7(3) . . . . ?
B1 B5 B6 B10 -137.5(4) . . . . ?
B1 B5 B6 B11 -99.7(4) . . . . ?
B1 B5 B10 C21 153.1(4) . . . . ?
B1 B5 B10 B4 -99.6(4) . . . . ?
B1 B5 B10 B6 38.2(4) . . . . ?
B1 B5 B10 B9 -63.2(5) . . . . ?
B1 B5 B10 B11 0.1(5) . . . . ?
B1 B6 B7 C3 103.5(5) . . . . ?
B1 B6 B7 B2 -36.8(3) . . . . ?
B1 B6 B7 B8 -99.9(4) . . . . ?
B1 B6 B7 B11 -136.1(4) . . . . ?
B1 B6 B10 C21 -149.2(4) . . . . ?
B1 B6 B10 B4 0.1(5) . . . . ?
B1 B6 B10 B5 -37.4(4) . . . . ?
B1 B6 B10 B9 62.5(4) . . . . ?
B1 B6 B10 B11 99.5(4) . . . . ?
B1 B6 B11 C2 149.5(4) . . . . ?
B1 B6 B11 B7 38.3(3) . . . . ?
B1 B6 B11 B8 1.5(5) . . . . ?
B1 B6 B11 B9 -62.6(4) . . . . ?
B1 B6 B11 B10 -99.9(4) . . . . ?
B1 B7 B8 C9 147.6(5) . . . . ?
B1 B7 B8 B2 37.2(4) . . . . ?
B1 B7 B8 B3 0.8(5) . . . . ?
B1 B7 B8 B9 -61.5(5) . . . . ?
B1 B7 B8 B11 -98.6(4) . . . . ?
B1 B7 B11 C2 -145.3(4) . . . . ?
B1 B7 B11 B6 -38.4(4) . . . . ?
B1 B7 B11 B8 101.0(4) . . . . ?
B1 B7 B11 B9 63.6(5) . . . . ?
B1 B7 B11 B10 -0.4(5) . . . . ?
B2 C1 B1 B5 -143.1(4) . . . . ?
B2 C1 B1 B6 -103.5(4) . . . . ?
B2 C1 B1 B7 -39.5(4) . . . . ?
B2 C1 B3 B4 143.1(4) . . . . ?
B2 C1 B3 B8 40.0(4) . . . . ?
B2 C1 B3 B9 103.8(4) . . . . ?
B2 C1 B4 B3 -36.1(4) . . . . ?
B2 C1 B4 B5 106.7(4) . . . . ?
B2 C1 B4 B9 3.4(5) . . . . ?
B2 C1 B4 B10 67.1(5) . . . . ?
B2 C1 B5 B1 36.0(4) . . . . ?
B2 C1 B5 B4 -106.6(4) . . . . ?
B2 C1 B5 B6 -3.4(5) . . . . ?
B2 C1 B5 B10 -67.0(5) . . . . ?
B2 B1 B5 C1 -32.8(3) . . . . ?
B2 B1 B5 B4 -0.1(5) . . . . ?
B2 B1 B5 B6 102.2(4) . . . . ?
B2 B1 B5 B10 63.5(5) . . . . ?
B2 B1 B6 C27 149.2(4) . . . . ?
B2 B1 B6 B5 -100.6(4) . . . . ?
B2 B1 B6 B7 37.7(3) . . . . ?
B2 B1 B6 B10 -63.4(4) . . . . ?
B2 B1 B6 B11 -1.1(5) . . . . ?
B2 B1 B7 C3 106.7(5) . . . . ?
B2 B1 B7 B6 -138.3(4) . . . . ?
B2 B1 B7 B8 -37.5(3) . . . . ?
B2 B1 B7 B11 -100.0(4) . . . . ?
B2 B3 B4 C1 32.8(4) . . . . ?
B2 B3 B4 B5 -0.2(5) . . . . ?
B2 B3 B4 B9 -102.3(4) . . . . ?
B2 B3 B4 B10 -63.9(4) . . . . ?
B2 B3 B8 C9 -113.9(5) . . . . ?
B2 B3 B8 B7 36.3(4) . . . . ?
B2 B3 B8 B9 137.8(4) . . . . ?
B2 B3 B8 B11 99.1(4) . . . . ?
B2 B3 B9 C15 -153.4(4) . . . . ?
B2 B3 B9 B4 100.3(4) . . . . ?
B2 B3 B9 B8 -38.5(4) . . . . ?
B2 B3 B9 B10 63.0(5) . . . . ?
B2 B3 B9 B11 0.3(5) . . . . ?
B2 B7 B8 C9 110.4(5) . . . . ?
B2 B7 B8 B3 -36.4(4) . . . . ?
B2 B7 B8 B9 -98.7(4) . . . . ?
B2 B7 B8 B11 -135.8(4) . . . . ?
B2 B7 B11 C2 152.8(4) . . . . ?
B2 B7 B11 B6 -100.4(4) . . . . ?
B2 B7 B11 B8 39.0(3) . . . . ?
B2 B7 B11 B9 1.6(5) . . . . ?
B2 B7 B11 B10 -62.4(5) . . . . ?
B2 B8 B9 C15 142.3(4) . . . . ?
B2 B8 B9 B3 37.0(4) . . . . ?
B2 B8 B9 B4 0.3(5) . . . . ?
B2 B8 B9 B10 -62.9(4) . . . . ?
B2 B8 B9 B11 -99.1(4) . . . . ?
B2 B8 B11 C2 -147.0(4) . . . . ?
B2 B8 B11 B6 -1.3(5) . . . . ?
B2 B8 B11 B7 -38.3(3) . . . . ?
B2 B8 B11 B9 100.1(4) . . . . ?
B2 B8 B11 B10 63.5(4) . . . . ?
B3 C1 B1 B2 36.0(4) . . . . ?
B3 C1 B1 B5 -107.0(4) . . . . ?
B3 C1 B1 B6 -67.5(5) . . . . ?
B3 C1 B1 B7 -3.5(5) . . . . ?
B3 C1 B2 B1 -143.0(4) . . . . ?
B3 C1 B2 B7 -103.1(4) . . . . ?
B3 C1 B2 B8 -39.3(4) . . . . ?
B3 C1 B4 B5 142.8(4) . . . . ?
B3 C1 B4 B9 39.4(4) . . . . ?
B3 C1 B4 B10 103.2(4) . . . . ?
B3 C1 B5 B1 106.1(4) . . . . ?
B3 C1 B5 B4 -36.5(4) . . . . ?
B3 C1 B5 B6 66.7(5) . . . . ?
B3 C1 B5 B10 3.1(5) . . . . ?
B3 B2 B7 C3 153.0(4) . . . . ?
B3 B2 B7 B1 -100.4(4) . . . . ?
B3 B2 B7 B6 -63.5(5) . . . . ?
B3 B2 B7 B8 37.4(4) . . . . ?
B3 B2 B7 B11 -1.4(5) . . . . ?
B3 B2 B8 C9 105.4(5) . . . . ?
B3 B2 B8 B7 -138.5(4) . . . . ?
B3 B2 B8 B9 -37.0(4) . . . . ?
B3 B2 B8 B11 -99.6(4) . . . . ?
B3 B4 B5 C1 32.9(4) . . . . ?
B3 B4 B5 B1 0.2(5) . . . . ?
B3 B4 B5 B6 -63.4(5) . . . . ?
B3 B4 B5 B10 -101.8(4) . . . . ?
B3 B4 B9 C15 -108.5(5) . . . . ?
B3 B4 B9 B8 36.6(4) . . . . ?
B3 B4 B9 B10 137.9(4) . . . . ?
B3 B4 B9 B11 99.8(4) . . . . ?
B3 B4 B10 C21 -145.5(4) . . . . ?
B3 B4 B10 B5 100.6(4) . . . . ?
B3 B4 B10 B6 63.0(4) . . . . ?
B3 B4 B10 B9 -38.0(3) . . . . ?
B3 B4 B10 B11 0.3(5) . . . . ?
B3 B8 B9 C15 105.3(5) . . . . ?
B3 B8 B9 B4 -36.7(4) . . . . ?
B3 B8 B9 B10 -99.8(4) . . . . ?
B3 B8 B9 B11 -136.1(4) . . . . ?
B3 B8 B11 C2 151.2(4) . . . . ?
B3 B8 B11 B6 -63.0(4) . . . . ?
B3 B8 B11 B7 -100.1(4) . . . . ?
B3 B8 B11 B9 38.3(3) . . . . ?
B3 B8 B11 B10 1.7(5) . . . . ?
B3 B9 B10 C21 146.5(4) . . . . ?
B3 B9 B10 B4 37.4(3) . . . . ?
B3 B9 B10 B5 0.6(5) . . . . ?
B3 B9 B10 B6 -62.6(4) . . . . ?
B3 B9 B10 B11 -99.4(4) . . . . ?
B3 B9 B11 C2 -151.1(4) . . . . ?
B3 B9 B11 B6 63.3(5) . . . . ?
B3 B9 B11 B7 -1.2(5) . . . . ?
B3 B9 B11 B8 -38.6(4) . . . . ?
B3 B9 B11 B10 100.8(4) . . . . ?
B4 C1 B1 B2 106.3(4) . . . . ?
B4 C1 B1 B5 -36.8(4) . . . . ?
B4 C1 B1 B6 2.8(5) . . . . ?
B4 C1 B1 B7 66.7(5) . . . . ?
B4 C1 B2 B1 -106.8(5) . . . . ?
B4 C1 B2 B3 36.2(4) . . . . ?
B4 C1 B2 B7 -66.9(5) . . . . ?
B4 C1 B2 B8 -3.2(5) . . . . ?
B4 C1 B3 B2 -143.1(4) . . . . ?
B4 C1 B3 B8 -103.1(4) . . . . ?
B4 C1 B3 B9 -39.3(4) . . . . ?
B4 C1 B5 B1 142.6(4) . . . . ?
B4 C1 B5 B6 103.1(4) . . . . ?
B4 C1 B5 B10 39.6(3) . . . . ?
B4 B3 B8 C9 145.4(4) . . . . ?
B4 B3 B8 B2 -100.6(4) . . . . ?
B4 B3 B8 B7 -64.4(4) . . . . ?
B4 B3 B8 B9 37.2(4) . . . . ?
B4 B3 B8 B11 -1.5(5) . . . . ?
B4 B3 B9 C15 106.2(5) . . . . ?
B4 B3 B9 B8 -138.9(4) . . . . ?
B4 B3 B9 B10 -37.4(3) . . . . ?
B4 B3 B9 B11 -100.0(4) . . . . ?
B4 B5 B6 C27 -154.8(4) . . . . ?
B4 B5 B6 B1 99.5(4) . . . . ?
B4 B5 B6 B7 62.8(4) . . . . ?
B4 B5 B6 B10 -38.0(4) . . . . ?
B4 B5 B6 B11 -0.1(5) . . . . ?
B4 B5 B10 C21 -107.3(5) . . . . ?
B4 B5 B10 B6 137.8(4) . . . . ?
B4 B5 B10 B9 36.5(3) . . . . ?
B4 B5 B10 B11 99.7(4) . . . . ?
B4 B9 B10 C21 109.1(5) . . . . ?
B4 B9 B10 B5 -36.8(3) . . . . ?
B4 B9 B10 B6 -100.0(4) . . . . ?
B4 B9 B10 B11 -136.8(4) . . . . ?
B4 B9 B11 C2 146.2(4) . . . . ?
B4 B9 B11 B6 0.6(5) . . . . ?
B4 B9 B11 B7 -63.9(5) . . . . ?
B4 B9 B11 B8 -101.3(4) . . . . ?
B4 B9 B11 B10 38.1(4) . . . . ?
B4 B10 B11 C2 -152.0(4) . . . . ?
B4 B10 B11 B6 100.9(4) . . . . ?
B4 B10 B11 B7 63.0(4) . . . . ?
B4 B10 B11 B8 -1.2(5) . . . . ?
B4 B10 B11 B9 -37.8(3) . . . . ?
B5 C1 B1 B2 143.1(4) . . . . ?
B5 C1 B1 B6 39.6(3) . . . . ?
B5 C1 B1 B7 103.5(4) . . . . ?
B5 C1 B2 B1 -36.3(4) . . . . ?
B5 C1 B2 B3 106.6(4) . . . . ?
B5 C1 B2 B7 3.5(5) . . . . ?
B5 C1 B2 B8 67.3(5) . . . . ?
B5 C1 B3 B2 -106.5(4) . . . . ?
B5 C1 B3 B4 36.5(4) . . . . ?
B5 C1 B3 B8 -66.6(5) . . . . ?
B5 C1 B3 B9 -2.7(5) . . . . ?
B5 C1 B4 B3 -142.8(4) . . . . ?
B5 C1 B4 B9 -103.4(4) . . . . ?
B5 C1 B4 B10 -39.6(4) . . . . ?
B5 B1 B2 C1 32.6(3) . . . . ?
B5 B1 B2 B3 0.0(5) . . . . ?
B5 B1 B2 B7 -102.3(4) . . . . ?
B5 B1 B2 B8 -63.7(5) . . . . ?
B5 B1 B6 C27 -110.3(5) . . . . ?
B5 B1 B6 B7 138.2(4) . . . . ?
B5 B1 B6 B10 37.1(3) . . . . ?
B5 B1 B6 B11 99.5(4) . . . . ?
B5 B1 B7 C3 -152.9(4) . . . . ?
B5 B1 B7 B2 100.4(4) . . . . ?
B5 B1 B7 B6 -37.8(4) . . . . ?
B5 B1 B7 B8 63.0(5) . . . . ?
B5 B1 B7 B11 0.5(5) . . . . ?
B5 B4 B9 C15 151.0(4) . . . . ?
B5 B4 B9 B3 -100.5(4) . . . . ?
B5 B4 B9 B8 -63.9(5) . . . . ?
B5 B4 B9 B10 37.4(4) . . . . ?
B5 B4 B9 B11 -0.7(5) . . . . ?
B5 B4 B10 C21 113.9(5) . . . . ?
B5 B4 B10 B6 -37.5(4) . . . . ?
B5 B4 B10 B9 -138.6(4) . . . . ?
B5 B4 B10 B11 -100.3(4) . . . . ?
B5 B6 B7 C3 140.4(4) . . . . ?
B5 B6 B7 B1 36.9(3) . . . . ?
B5 B6 B7 B2 0.1(4) . . . . ?
B5 B6 B7 B8 -63.0(4) . . . . ?
B5 B6 B7 B11 -99.2(4) . . . . ?
B5 B6 B10 C21 -111.8(5) . . . . ?
B5 B6 B10 B4 37.5(4) . . . . ?
B5 B6 B10 B9 99.9(4) . . . . ?
B5 B6 B10 B11 136.9(4) . . . . ?
B5 B6 B11 C2 -148.2(4) . . . . ?
B5 B6 B11 B7 100.6(4) . . . . ?
B5 B6 B11 B8 63.8(4) . . . . ?
B5 B6 B11 B9 -0.3(5) . . . . ?
B5 B6 B11 B10 -37.6(4) . . . . ?
B5 B10 B11 C2 145.2(4) . . . . ?
B5 B10 B11 B6 38.2(4) . . . . ?
B5 B10 B11 B7 0.2(5) . . . . ?
B5 B10 B11 B8 -64.0(4) . . . . ?
B5 B10 B11 B9 -100.6(4) . . . . ?
B6 C27 C28 C29 176.7(5) . . . . ?
B6 C27 C32 C31 -175.9(5) . . . . ?
B6 B1 B2 C1 96.7(4) . . . . ?
B6 B1 B2 B3 64.0(5) . . . . ?
B6 B1 B2 B7 -38.2(3) . . . . ?
B6 B1 B2 B8 0.3(5) . . . . ?
B6 B1 B5 C1 -135.0(4) . . . . ?
B6 B1 B5 B4 -102.2(4) . . . . ?
B6 B1 B5 B10 -38.6(4) . . . . ?
B6 B1 B7 C3 -115.1(5) . . . . ?
B6 B1 B7 B2 138.3(4) . . . . ?
B6 B1 B7 B8 100.8(4) . . . . ?
B6 B1 B7 B11 38.3(3) . . . . ?
B6 B5 B10 C21 114.9(5) . . . . ?
B6 B5 B10 B4 -137.8(4) . . . . ?
B6 B5 B10 B9 -101.3(4) . . . . ?
B6 B5 B10 B11 -38.1(4) . . . . ?
B6 B7 B8 C9 -149.7(5) . . . . ?
B6 B7 B8 B2 99.9(4) . . . . ?
B6 B7 B8 B3 63.5(4) . . . . ?
B6 B7 B8 B9 1.2(5) . . . . ?
B6 B7 B8 B11 -36.0(3) . . . . ?
B6 B7 B11 C2 -106.8(5) . . . . ?
B6 B7 B11 B8 139.4(4) . . . . ?
B6 B7 B11 B9 102.0(4) . . . . ?
B6 B7 B11 B10 38.0(4) . . . . ?
B6 B10 B11 C2 107.0(5) . . . . ?
B6 B10 B11 B7 -38.0(4) . . . . ?
B6 B10 B11 B8 -102.2(4) . . . . ?
B6 B10 B11 B9 -138.8(4) . . . . ?
B7 C3 C4 C5 -171.6(5) . . . . ?
B7 C3 C8 C7 170.5(5) . . . . ?
B7 B1 B2 C1 134.9(4) . . . . ?
B7 B1 B2 B3 102.3(4) . . . . ?
B7 B1 B2 B8 38.6(3) . . . . ?
B7 B1 B5 C1 -96.7(4) . . . . ?
B7 B1 B5 B4 -63.9(5) . . . . ?
B7 B1 B5 B6 38.3(4) . . . . ?
B7 B1 B5 B10 -0.3(5) . . . . ?
B7 B1 B6 C27 111.5(5) . . . . ?
B7 B1 B6 B5 -138.2(4) . . . . ?
B7 B1 B6 B10 -101.1(4) . . . . ?
B7 B1 B6 B11 -38.8(3) . . . . ?
B7 B2 B3 C1 97.1(4) . . . . ?
B7 B2 B3 B4 64.5(5) . . . . ?
B7 B2 B3 B8 -37.9(4) . . . . ?
B7 B2 B3 B9 0.7(5) . . . . ?
B7 B2 B8 C9 -116.2(5) . . . . ?
B7 B2 B8 B3 138.5(4) . . . . ?
B7 B2 B8 B9 101.5(4) . . . . ?
B7 B2 B8 B11 38.9(3) . . . . ?
B7 B6 B10 C21 148.7(4) . . . . ?
B7 B6 B10 B4 -62.1(4) . . . . ?
B7 B6 B10 B5 -99.5(4) . . . . ?
B7 B6 B10 B9 0.4(5) . . . . ?
B7 B6 B10 B11 37.3(3) . . . . ?
B7 B6 B11 C2 111.2(4) . . . . ?
B7 B6 B11 B8 -36.9(3) . . . . ?
B7 B6 B11 B9 -100.9(4) . . . . ?
B7 B6 B11 B10 -138.2(4) . . . . ?
B7 B8 B9 C15 -155.9(4) . . . . ?
B7 B8 B9 B3 98.8(4) . . . . ?
B7 B8 B9 B4 62.2(5) . . . . ?
B7 B8 B9 B10 -1.0(5) . . . . ?
B7 B8 B9 B11 -37.2(3) . . . . ?
B7 B8 B11 C2 -108.7(5) . . . . ?
B7 B8 B11 B6 37.0(3) . . . . ?
B7 B8 B11 B9 138.4(4) . . . . ?
B7 B8 B11 B10 101.8(4) . . . . ?
B8 C9 C10 C11 -177.9(5) . . . . ?
B8 C9 C14 C13 177.9(5) . . . . ?
B8 B2 B3 C1 135.0(4) . . . . ?
B8 B2 B3 B4 102.4(4) . . . . ?
B8 B2 B3 B9 38.6(4) . . . . ?
B8 B2 B7 C3 115.6(5) . . . . ?
B8 B2 B7 B1 -137.8(4) . . . . ?
B8 B2 B7 B6 -100.9(4) . . . . ?
B8 B2 B7 B11 -38.8(3) . . . . ?
B8 B3 B4 C1 97.5(4) . . . . ?
B8 B3 B4 B5 64.5(5) . . . . ?
B8 B3 B4 B9 -37.7(3) . . . . ?
B8 B3 B4 B10 0.8(5) . . . . ?
B8 B3 B9 C15 -114.9(5) . . . . ?
B8 B3 B9 B4 138.9(4) . . . . ?
B8 B3 B9 B10 101.5(4) . . . . ?
B8 B3 B9 B11 38.8(4) . . . . ?
B8 B7 B11 C2 113.8(5) . . . . ?
B8 B7 B11 B6 -139.4(4) . . . . ?
B8 B7 B11 B9 -37.4(3) . . . . ?
B8 B7 B11 B10 -101.4(4) . . . . ?
B8 B9 B10 C21 -150.5(4) . . . . ?
B8 B9 B10 B4 100.4(4) . . . . ?
B8 B9 B10 B5 63.6(4) . . . . ?
B8 B9 B10 B6 0.4(5) . . . . ?
B8 B9 B10 B11 -36.4(3) . . . . ?
B8 B9 B11 C2 -112.5(5) . . . . ?
B8 B9 B11 B6 102.0(4) . . . . ?
B8 B9 B11 B7 37.4(3) . . . . ?
B8 B9 B11 B10 139.4(4) . . . . ?
B9 C15 C16 C17 -175.7(5) . . . . ?
B9 C15 C20 C19 174.8(5) . . . . ?
B9 B3 B4 C1 135.1(4) . . . . ?
B9 B3 B4 B5 102.1(4) . . . . ?
B9 B3 B4 B10 38.4(3) . . . . ?
B9 B3 B8 C9 108.3(5) . . . . ?
B9 B3 B8 B2 -137.8(4) . . . . ?
B9 B3 B8 B7 -101.5(4) . . . . ?
B9 B3 B8 B11 -38.7(3) . . . . ?
B9 B4 B5 C1 96.9(4) . . . . ?
B9 B4 B5 B1 64.1(5) . . . . ?
B9 B4 B5 B6 0.6(5) . . . . ?
B9 B4 B5 B10 -37.9(4) . . . . ?
B9 B4 B10 C21 -107.5(5) . . . . ?
B9 B4 B10 B5 138.6(4) . . . . ?
B9 B4 B10 B6 101.0(4) . . . . ?
B9 B4 B10 B11 38.3(3) . . . . ?
B9 B8 B11 C2 112.9(5) . . . . ?
B9 B8 B11 B6 -101.4(4) . . . . ?
B9 B8 B11 B7 -138.4(4) . . . . ?
B9 B8 B11 B10 -36.6(3) . . . . ?
B9 B10 B11 C2 -114.2(4) . . . . ?
B9 B10 B11 B6 138.8(4) . . . . ?
B9 B10 B11 B7 100.8(4) . . . . ?
B9 B10 B11 B8 36.6(3) . . . . ?
B10 C21 C22 C23 174.9(5) . . . . ?
B10 C21 C26 C25 -174.9(5) . . . . ?
B10 B4 B5 C1 134.8(4) . . . . ?
B10 B4 B5 B1 102.0(4) . . . . ?
B10 B4 B5 B6 38.4(4) . . . . ?
B10 B4 B9 C15 113.6(5) . . . . ?
B10 B4 B9 B3 -137.9(4) . . . . ?
B10 B4 B9 B8 -101.3(4) . . . . ?
B10 B4 B9 B11 -38.1(3) . . . . ?
B10 B5 B6 C27 -116.8(5) . . . . ?
B10 B5 B6 B1 137.5(4) . . . . ?
B10 B5 B6 B7 100.8(4) . . . . ?
B10 B5 B6 B11 37.9(4) . . . . ?
B10 B6 B7 C3 -157.5(4) . . . . ?
B10 B6 B7 B1 99.0(4) . . . . ?
B10 B6 B7 B2 62.2(4) . . . . ?
B10 B6 B7 B8 -1.0(5) . . . . ?
B10 B6 B7 B11 -37.1(3) . . . . ?
B10 B6 B11 C2 -110.6(5) . . . . ?
B10 B6 B11 B7 138.2(4) . . . . ?
B10 B6 B11 B8 101.3(4) . . . . ?
B10 B6 B11 B9 37.3(4) . . . . ?
B10 B9 B11 C2 108.1(5) . . . . ?
B10 B9 B11 B6 -37.5(4) . . . . ?
B10 B9 B11 B7 -102.0(4) . . . . ?
B10 B9 B11 B8 -139.4(4) . . . . ?
B11 B6 B7 C3 -120.4(5) . . . . ?
B11 B6 B7 B1 136.1(4) . . . . ?
B11 B6 B7 B2 99.3(4) . . . . ?
B11 B6 B7 B8 36.2(3) . . . . ?
B11 B6 B10 C21 111.4(5) . . . . ?
B11 B6 B10 B4 -99.4(4) . . . . ?
B11 B6 B10 B5 -136.9(4) . . . . ?
B11 B6 B10 B9 -37.0(4) . . . . ?
B11 B7 B8 C9 -113.8(5) . . . . ?
B11 B7 B8 B2 135.8(4) . . . . ?
B11 B7 B8 B3 99.4(4) . . . . ?
B11 B7 B8 B9 37.2(3) . . . . ?
B11 B8 B9 C15 -118.6(5) . . . . ?
B11 B8 B9 B3 136.1(4) . . . . ?
B11 B8 B9 B4 99.4(4) . . . . ?
B11 B8 B9 B10 36.2(3) . . . . ?
B11 B9 B10 C21 -114.1(5) . . . . ?
B11 B9 B10 B4 136.8(4) . . . . ?
B11 B9 B10 B5 100.0(4) . . . . ?
B11 B9 B10 B6 36.8(3) . . . . ?
C33A N1A C35A C36A -54.2(13) . . . . ?
C33A N1A C37A C38A 173.4(11) . . . . ?
C33A N1A C39A C40A -68.3(13) . . . . ?
C35A N1A C33A C34A -54.6(14) . . . . ?
C35A N1A C37A C38A -65.3(13) . . . . ?
C35A N1A C39A C40A 173.6(11) . . . . ?
C37A N1A C33A C34A 67.7(14) . . . . ?
C37A N1A C35A C36A -173.4(11) . . . . ?
C37A N1A C39A C40A 48.5(13) . . . . ?
C39A N1A C33A C34A -170.8(12) . . . . ?
C39A N1A C35A C36A 60.6(13) . . . . ?
C39A N1A C37A C38A 57.4(13) . . . . ?
C33 N1 C35 C36 55.2(17) . . . . ?
C33 N1 C37 C38 -177.3(13) . . . . ?
C33 N1 C39 C40 62.8(18) . . . . ?
C35 N1 C33 C34 50.9(18) . . . . ?
C35 N1 C37 C38 61.7(15) . . . . ?
C35 N1 C39 C40 -171.0(15) . . . . ?
C37 N1 C33 C34 -66.4(17) . . . . ?
C37 N1 C35 C36 171.9(13) . . . . ?
C37 N1 C39 C40 -54.6(17) . . . . ?
C39 N1 C33 C34 174.9(16) . . . . ?
C39 N1 C35 C36 -70.9(17) . . . . ?
C39 N1 C37 C38 -55.8(15) . . . . ?
